data_4343561
loop_
_publ_author_name
'Suzuki, Tatsuya'
'Wasada-Tsutsui, Yuko'
'Ogawa, Takahiko'
'Inomata, Tomohiko'
'Ozawa, Tomohiro'
'Sakai, Yoichi'
'Fryzuk, Michael D.'
'Masuda, Hideki'

_publ_section_title
;
 N2 Activation by an Iron Complex with a Strong Electron-Donating
 Iminophosphorane Ligand.
;
_journal_issue 19
_journal_name_full 'Inorganic chemistry'
_journal_page_first 9271
_journal_page_last 9281
_journal_paper_doi 10.1021/acs.inorgchem.5b00536
_journal_volume 54
_journal_year 2015
_chemical_formula_moiety 'C78 H130 Fe2 N6 O2 P4'
_chemical_formula_sum 'C78 H130 Fe2 N6 O2 P4'
_chemical_formula_weight 1419.51
_space_group_IT_number 2
_symmetry_cell_setting triclinic
_symmetry_Int_Tables_number 2
_symmetry_space_group_name_Hall '-P 1'
_symmetry_space_group_name_H-M 'P -1'
_atom_sites_solution_hydrogens geom
_atom_sites_solution_primary direct
_atom_sites_solution_secondary difmap
_cell_angle_alpha 74.6192(7)
_cell_angle_beta 77.0841(9)
_cell_angle_gamma 71.9256(10)
_cell_formula_units_Z 2
_cell_length_a 11.5965(4)
_cell_length_b 17.3450(5)
_cell_length_c 22.1096(6)
_cell_measurement_reflns_used 27314
_cell_measurement_temperature 173
_cell_measurement_theta_max 27.45
_cell_measurement_theta_min 3.00
_cell_volume 4027.6(2)
_computing_cell_refinement 'RAPID AUTO'
_computing_data_collection 'RAPID AUTO (Rigaku, ????)'
_computing_data_reduction 'RAPID AUTO'
_computing_molecular_graphics 'CrystalStructure 4.0'
_computing_publication_material 'CrystalStructure 4.0 (Rigaku, 2010)'
_computing_structure_refinement 'SHELXL97 (Sheldrick, 2008)'
_computing_structure_solution 'SIR92 (Altomare, et al., 1994)'
_diffrn_ambient_temperature 173
_diffrn_detector_area_resol_mean 10.000
_diffrn_measured_fraction_theta_full 0.990
_diffrn_measured_fraction_theta_max 0.990
_diffrn_measurement_device_type 'Rigaku R-AXIS RAPID'
_diffrn_measurement_method \w
_diffrn_radiation_type 'Mo K\a'
_diffrn_radiation_wavelength 0.71075
_diffrn_reflns_av_R_equivalents 0.0479
_diffrn_reflns_limit_h_max 15
_diffrn_reflns_limit_h_min -15
_diffrn_reflns_limit_k_max 22
_diffrn_reflns_limit_k_min -19
_diffrn_reflns_limit_l_max 28
_diffrn_reflns_limit_l_min -28
_diffrn_reflns_number 39599
_diffrn_reflns_theta_full 27.45
_diffrn_reflns_theta_max 27.46
_diffrn_standards_number 0
_exptl_absorpt_coefficient_mu 0.485
_exptl_absorpt_correction_T_max 0.953
_exptl_absorpt_correction_T_min 0.798
_exptl_absorpt_correction_type multi-scan
_exptl_absorpt_process_details 'ABSCOR (Rigaku, 1995)'
_exptl_crystal_colour red
_exptl_crystal_density_diffrn 1.170
_exptl_crystal_density_method 'not measured'
_exptl_crystal_description block
_exptl_crystal_F_000 1536.00
_exptl_crystal_size_max 0.100
_exptl_crystal_size_mid 0.100
_exptl_crystal_size_min 0.100
_refine_diff_density_max 0.750
_refine_diff_density_min -0.570
_refine_ls_extinction_method none
_refine_ls_goodness_of_fit_ref 1.071
_refine_ls_hydrogen_treatment constr
_refine_ls_number_parameters 829
_refine_ls_number_reflns 18222
_refine_ls_number_restraints 0
_refine_ls_R_factor_gt 0.0479
_refine_ls_shift/su_max 0.002
_refine_ls_structure_factor_coef Fsqd
_refine_ls_weighting_details 'w = 1/[\s^2^(Fo^2^)+(0.0699P)^2^+1.5922P] where P=(Fo^2^+2Fc^2^)/3'
_refine_ls_weighting_scheme calc
_refine_ls_wR_factor_ref 0.1450
_reflns_number_gt 13023
_reflns_number_total 18222
_reflns_threshold_expression F^2^>2.0\s(F^2^)
_cod_data_source_file ic5b00536_si_001.cif
_cod_data_source_block Fe_N2_Et2O
_cod_depositor_comments 'Adding full bibliography for 4343557--4343561.cif.'
_cod_original_cell_volume 4027.6(3)
_cod_database_code 4343561

loop_
_symmetry_equiv_pos_site_id
_symmetry_equiv_pos_as_xyz
1 +X,+Y,+Z
2 -X,-Y,-Z

loop_
_atom_site_label
_atom_site_type_symbol
_atom_site_fract_x
_atom_site_fract_y
_atom_site_fract_z
_atom_site_U_iso_or_equiv
_atom_site_adp_type
_atom_site_occupancy
_atom_site_symmetry_multiplicity
_atom_site_calc_flag
_atom_site_refinement_flags
Fe1 Fe 0.91117(3) 0.35965(2) 0.820811(17) 0.01701(9) Uani 1.0 2 d .
Fe2 Fe 0.93524(3) 0.18070(2) 0.683939(16) 0.01781(9) Uani 1.0 2 d .
P1 P 1.04777(6) 0.50568(4) 0.79038(3) 0.01903(14) Uani 1.0 2 d .
P2 P 0.70059(6) 0.43248(4) 0.82861(3) 0.02066(15) Uani 1.0 2 d .
P3 P 1.18132(6) 0.11791(4) 0.58807(3) 0.01982(15) Uani 1.0 2 d .
P4 P 0.91819(6) 0.05991(4) 0.76205(3) 0.01969(14) Uani 1.0 2 d .
O1 O 1.6253(3) -0.1685(2) 0.80816(14) 0.0680(9) Uani 1.0 2 d .
O10 O 1.3355(2) -0.30603(13) 0.68422(10) 0.0372(5) Uani 1.0 2 d .
N1 N 1.01794(19) 0.32582(13) 0.88827(10) 0.0185(5) Uani 1.0 2 d .
N2 N 0.92522(19) 0.48279(13) 0.78568(10) 0.0193(5) Uani 1.0 2 d .
N3 N 0.8781(2) 0.21639(14) 0.59968(10) 0.0221(5) Uani 1.0 2 d .
N4 N 1.10929(19) 0.09945(13) 0.65991(10) 0.0189(5) Uani 1.0 2 d .
N5 N 0.92968(19) 0.29941(13) 0.76209(10) 0.0191(5) Uani 1.0 2 d .
N6 N 0.9361(2) 0.25294(13) 0.73000(10) 0.0207(5) Uani 1.0 2 d .
C1 C 1.0352(3) 0.24350(16) 0.92611(12) 0.0208(6) Uani 1.0 2 d .
C2 C 0.9420(3) 0.22268(17) 0.97545(12) 0.0250(6) Uani 1.0 2 d .
C3 C 0.9607(3) 0.14149(19) 1.01045(14) 0.0330(7) Uani 1.0 2 d .
C4 C 1.0672(4) 0.08139(19) 0.99808(15) 0.0387(8) Uani 1.0 2 d .
C5 C 1.1587(3) 0.10144(18) 0.94962(15) 0.0347(7) Uani 1.0 2 d .
C6 C 1.1447(3) 0.18201(16) 0.91286(13) 0.0242(6) Uani 1.0 2 d .
C7 C 1.2439(3) 0.20108(18) 0.85797(14) 0.0293(7) Uani 1.0 2 d .
C8 C 1.2237(3) 0.1803(2) 0.79884(15) 0.0356(7) Uani 1.0 2 d .
C9 C 1.3750(3) 0.1568(3) 0.87205(19) 0.0481(9) Uani 1.0 2 d .
C10 C 0.8253(3) 0.28870(19) 0.99111(14) 0.0307(7) Uani 1.0 2 d .
C11 C 0.8429(4) 0.3369(3) 1.03537(19) 0.0535(10) Uani 1.0 2 d .
C12 C 0.7127(4) 0.2561(3) 1.01867(17) 0.0464(9) Uani 1.0 2 d .
C13 C 1.0831(3) 0.37291(16) 0.89746(12) 0.0193(5) Uani 1.0 2 d .
C14 C 1.1568(3) 0.34352(18) 0.95261(13) 0.0289(7) Uani 1.0 2 d .
C15 C 1.1789(4) 0.4217(2) 0.95913(16) 0.0419(8) Uani 1.0 2 d .
C16 C 1.1788(3) 0.47842(19) 0.89339(15) 0.0335(7) Uani 1.0 2 d .
C17 C 1.0981(3) 0.44926(16) 0.86268(12) 0.0214(6) Uani 1.0 2 d .
C18 C 1.0326(3) 0.61421(16) 0.79246(14) 0.0269(6) Uani 1.0 2 d .
C19 C 1.0268(3) 0.68086(18) 0.73088(15) 0.0349(7) Uani 1.0 2 d .
C20 C 0.9272(4) 0.6432(2) 0.84386(16) 0.0414(8) Uani 1.0 2 d .
C21 C 1.1709(3) 0.48420(17) 0.72318(13) 0.0248(6) Uani 1.0 2 d .
C22 C 1.1767(4) 0.4023(3) 0.70682(18) 0.0464(9) Uani 1.0 2 d .
C23 C 1.2958(3) 0.4836(3) 0.73523(16) 0.0384(8) Uani 1.0 2 d .
C24 C 0.8379(3) 0.53082(16) 0.74623(13) 0.0228(6) Uani 1.0 2 d .
C25 C 0.8627(3) 0.58681(18) 0.68954(14) 0.0305(7) Uani 1.0 2 d .
C26 C 0.7710(3) 0.6350(2) 0.65377(16) 0.0386(8) Uani 1.0 2 d .
C27 C 0.6517(3) 0.6281(2) 0.67304(17) 0.0411(8) Uani 1.0 2 d .
C28 C 0.6261(3) 0.57009(18) 0.72713(15) 0.0318(7) Uani 1.0 2 d .
C29 C 0.7175(3) 0.52003(16) 0.76375(13) 0.0233(6) Uani 1.0 2 d .
C30 C 0.6241(3) 0.47821(18) 0.89952(14) 0.0283(7) Uani 1.0 2 d .
C31 C 0.7079(3) 0.5195(2) 0.91600(16) 0.0384(8) Uani 1.0 2 d .
C32 C 0.4977(3) 0.5394(3) 0.89410(18) 0.0449(9) Uani 1.0 2 d .
C33 C 0.5798(3) 0.39557(17) 0.81140(14) 0.0269(6) Uani 1.0 2 d .
C34 C 0.5425(4) 0.3303(3) 0.86807(16) 0.0425(8) Uani 1.0 2 d .
C35 C 0.6228(3) 0.3605(3) 0.75157(16) 0.0380(8) Uani 1.0 2 d .
C36 C 0.7570(3) 0.27214(17) 0.59494(12) 0.0230(6) Uani 1.0 2 d .
C37 C 0.6528(3) 0.24035(19) 0.61700(13) 0.0277(7) Uani 1.0 2 d .
C38 C 0.5365(3) 0.2957(2) 0.61250(14) 0.0357(8) Uani 1.0 2 d .
C39 C 0.5219(3) 0.3791(3) 0.58810(15) 0.0394(8) Uani 1.0 2 d .
C40 C 0.6239(3) 0.4098(2) 0.56780(15) 0.0368(8) Uani 1.0 2 d .
C41 C 0.7424(3) 0.35807(18) 0.57051(13) 0.0282(7) Uani 1.0 2 d .
C42 C 0.8510(3) 0.3946(2) 0.54978(15) 0.0349(7) Uani 1.0 2 d .
C43 C 0.8449(5) 0.4574(3) 0.48599(19) 0.0684(13) Uani 1.0 2 d .
C44 C 0.8642(4) 0.4336(3) 0.60126(18) 0.0499(9) Uani 1.0 2 d .
C45 C 0.6661(3) 0.14827(19) 0.64347(14) 0.0320(7) Uani 1.0 2 d .
C46 C 0.5613(4) 0.1307(3) 0.69523(17) 0.0488(9) Uani 1.0 2 d .
C47 C 0.6810(4) 0.1021(3) 0.59088(18) 0.0533(10) Uani 1.0 2 d .
C48 C 0.9506(3) 0.19962(17) 0.54559(12) 0.0217(6) Uani 1.0 2 d .
C49 C 0.8996(3) 0.2240(2) 0.48288(12) 0.0302(7) Uani 1.0 2 d .
C50 C 1.0084(4) 0.2077(4) 0.43384(16) 0.0756(16) Uani 1.0 2 d .
C51 C 1.1127(3) 0.1500(2) 0.46534(13) 0.0313(7) Uani 1.0 2 d .
C52 C 1.0746(3) 0.15865(16) 0.53506(12) 0.0211(6) Uani 1.0 2 d .
C53 C 1.2748(3) 0.19038(17) 0.57803(13) 0.0254(6) Uani 1.0 2 d .
C54 C 1.1952(3) 0.2680(2) 0.60226(17) 0.0432(9) Uani 1.0 2 d .
C55 C 1.3389(4) 0.2142(2) 0.51035(15) 0.0401(8) Uani 1.0 2 d .
C56 C 1.2872(3) 0.02656(18) 0.55850(13) 0.0279(7) Uani 1.0 2 d .
C57 C 1.2199(4) -0.04034(19) 0.56964(16) 0.0402(8) Uani 1.0 2 d .
C58 C 1.4140(3) -0.0116(2) 0.57945(15) 0.0375(8) Uani 1.0 2 d .
C59 C 1.1623(3) 0.04751(15) 0.71272(12) 0.0196(6) Uani 1.0 2 d .
C60 C 1.2869(3) 0.02429(17) 0.71744(13) 0.0247(6) Uani 1.0 2 d .
C61 C 1.3328(3) -0.02758(18) 0.77132(13) 0.0282(6) Uani 1.0 2 d .
C62 C 1.2540(3) -0.05652(19) 0.82300(14) 0.0315(7) Uani 1.0 2 d .
C63 C 1.1288(3) -0.03307(18) 0.82040(13) 0.0286(7) Uani 1.0 2 d .
C64 C 1.0814(3) 0.01813(16) 0.76700(12) 0.0209(6) Uani 1.0 2 d .
C65 C 0.8419(3) 0.06231(17) 0.84503(12) 0.0245(6) Uani 1.0 2 d .
C66 C 0.8772(3) 0.12450(19) 0.87004(13) 0.0302(7) Uani 1.0 2 d .
C67 C 0.7031(3) 0.0840(3) 0.84811(15) 0.0384(8) Uani 1.0 2 d .
C68 C 0.8735(3) -0.02550(17) 0.74503(14) 0.0276(6) Uani 1.0 2 d .
C69 C 0.9392(3) -0.0412(2) 0.67925(15) 0.0383(8) Uani 1.0 2 d .
C70 C 0.8969(4) -0.10638(19) 0.79501(17) 0.0417(8) Uani 1.0 2 d .
C71 C 1.3806(4) -0.3568(3) 0.58946(19) 0.0599(11) Uani 1.0 2 d .
C72 C 1.3446(4) -0.2817(3) 0.61723(16) 0.0433(8) Uani 1.0 2 d .
C73 C 1.3030(4) -0.2369(2) 0.71311(17) 0.0423(8) Uani 1.0 2 d .
C74 C 1.2924(4) -0.2675(3) 0.78408(17) 0.0503(10) Uani 1.0 2 d .
C75 C 1.6585(5) -0.1575(3) 0.6974(3) 0.0684(12) Uani 1.0 2 d .
C76 C 1.6141(4) -0.2031(3) 0.7605(3) 0.0619(12) Uani 1.0 2 d .
C77 C 1.5829(5) -0.2082(4) 0.8695(3) 0.0791(15) Uani 1.0 2 d .
C78 C 1.5908(8) -0.1636(6) 0.9177(3) 0.149(4) Uani 1.0 2 d .
H3 H 0.8983 0.1273 1.0437 0.0396 Uiso 1.0 2 calc R
H4 H 1.0780 0.0264 1.0227 0.0464 Uiso 1.0 2 calc R
H5 H 1.2322 0.0597 0.9412 0.0417 Uiso 1.0 2 calc R
H7 H 1.2346 0.2622 0.8488 0.0352 Uiso 1.0 2 calc R
H8A H 1.1387 0.2072 0.7915 0.0427 Uiso 1.0 2 calc R
H8B H 1.2395 0.1200 0.8050 0.0427 Uiso 1.0 2 calc R
H8C H 1.2799 0.2002 0.7620 0.0427 Uiso 1.0 2 calc R
H9A H 1.3867 0.0966 0.8816 0.0577 Uiso 1.0 2 calc R
H9B H 1.3879 0.1733 0.9086 0.0577 Uiso 1.0 2 calc R
H9C H 1.4341 0.1721 0.8349 0.0577 Uiso 1.0 2 calc R
H10 H 0.8079 0.3291 0.9504 0.0368 Uiso 1.0 2 calc R
H11A H 0.8672 0.2984 1.0745 0.0642 Uiso 1.0 2 calc R
H11B H 0.7657 0.3781 1.0456 0.0642 Uiso 1.0 2 calc R
H11C H 0.9071 0.3651 1.0144 0.0642 Uiso 1.0 2 calc R
H12A H 0.7269 0.2155 1.0584 0.0557 Uiso 1.0 2 calc R
H12B H 0.6975 0.2296 0.9883 0.0557 Uiso 1.0 2 calc R
H12C H 0.6413 0.3023 1.0270 0.0557 Uiso 1.0 2 calc R
H14A H 1.1095 0.3187 0.9920 0.0347 Uiso 1.0 2 calc R
H14B H 1.2353 0.3022 0.9426 0.0347 Uiso 1.0 2 calc R
H15A H 1.2588 0.4094 0.9736 0.0503 Uiso 1.0 2 calc R
H15B H 1.1132 0.4482 0.9902 0.0503 Uiso 1.0 2 calc R
H16A H 1.2630 0.4714 0.8692 0.0402 Uiso 1.0 2 calc R
H16B H 1.1432 0.5373 0.8962 0.0402 Uiso 1.0 2 calc R
H18 H 1.1086 0.6123 0.8077 0.0322 Uiso 1.0 2 calc R
H19A H 1.0912 0.6600 0.6975 0.0419 Uiso 1.0 2 calc R
H19B H 1.0394 0.7309 0.7380 0.0419 Uiso 1.0 2 calc R
H19C H 0.9463 0.6943 0.7178 0.0419 Uiso 1.0 2 calc R
H20A H 0.8486 0.6524 0.8299 0.0497 Uiso 1.0 2 calc R
H20B H 0.9325 0.6951 0.8514 0.0497 Uiso 1.0 2 calc R
H20C H 0.9329 0.6007 0.8832 0.0497 Uiso 1.0 2 calc R
H21 H 1.1495 0.5296 0.6855 0.0297 Uiso 1.0 2 calc R
H22A H 1.1005 0.4076 0.6920 0.0557 Uiso 1.0 2 calc R
H22B H 1.1869 0.3575 0.7447 0.0557 Uiso 1.0 2 calc R
H22C H 1.2465 0.3894 0.6733 0.0557 Uiso 1.0 2 calc R
H23A H 1.3569 0.4751 0.6974 0.0461 Uiso 1.0 2 calc R
H23B H 1.3203 0.4386 0.7713 0.0461 Uiso 1.0 2 calc R
H23C H 1.2903 0.5368 0.7448 0.0461 Uiso 1.0 2 calc R
H25 H 0.9441 0.5920 0.6753 0.0366 Uiso 1.0 2 calc R
H26 H 0.7902 0.6729 0.6158 0.0463 Uiso 1.0 2 calc R
H27 H 0.5883 0.6626 0.6495 0.0493 Uiso 1.0 2 calc R
H28 H 0.5450 0.5641 0.7398 0.0381 Uiso 1.0 2 calc R
H30 H 0.6129 0.4313 0.9360 0.0339 Uiso 1.0 2 calc R
H31A H 0.6721 0.5371 0.9563 0.0460 Uiso 1.0 2 calc R
H31B H 0.7170 0.5680 0.8823 0.0460 Uiso 1.0 2 calc R
H31C H 0.7886 0.4799 0.9200 0.0460 Uiso 1.0 2 calc R
H32A H 0.5058 0.5880 0.8604 0.0539 Uiso 1.0 2 calc R
H32B H 0.4626 0.5569 0.9345 0.0539 Uiso 1.0 2 calc R
H32C H 0.4436 0.5126 0.8839 0.0539 Uiso 1.0 2 calc R
H33 H 0.5062 0.4439 0.8046 0.0323 Uiso 1.0 2 calc R
H34A H 0.6136 0.2823 0.8754 0.0510 Uiso 1.0 2 calc R
H34B H 0.4768 0.3126 0.8591 0.0510 Uiso 1.0 2 calc R
H34C H 0.5134 0.3542 0.9060 0.0510 Uiso 1.0 2 calc R
H35A H 0.6389 0.4044 0.7151 0.0456 Uiso 1.0 2 calc R
H35B H 0.5589 0.3390 0.7447 0.0456 Uiso 1.0 2 calc R
H35C H 0.6982 0.3155 0.7563 0.0456 Uiso 1.0 2 calc R
H38 H 0.4660 0.2751 0.6267 0.0429 Uiso 1.0 2 calc R
H39 H 0.4420 0.4155 0.5852 0.0473 Uiso 1.0 2 calc R
H40 H 0.6129 0.4677 0.5516 0.0441 Uiso 1.0 2 calc R
H42 H 0.9264 0.3479 0.5442 0.0419 Uiso 1.0 2 calc R
H43A H 0.7714 0.5039 0.4899 0.0821 Uiso 1.0 2 calc R
H43B H 0.8414 0.4303 0.4531 0.0821 Uiso 1.0 2 calc R
H43C H 0.9182 0.4782 0.4744 0.0821 Uiso 1.0 2 calc R
H44A H 0.8736 0.3916 0.6407 0.0599 Uiso 1.0 2 calc R
H44B H 0.7909 0.4791 0.6084 0.0599 Uiso 1.0 2 calc R
H44C H 0.9367 0.4553 0.5877 0.0599 Uiso 1.0 2 calc R
H45 H 0.7430 0.1253 0.6629 0.0384 Uiso 1.0 2 calc R
H46A H 0.4838 0.1539 0.6781 0.0586 Uiso 1.0 2 calc R
H46B H 0.5574 0.1563 0.7304 0.0586 Uiso 1.0 2 calc R
H46C H 0.5749 0.0707 0.7106 0.0586 Uiso 1.0 2 calc R
H47A H 0.7537 0.1095 0.5598 0.0640 Uiso 1.0 2 calc R
H47B H 0.6080 0.1243 0.5698 0.0640 Uiso 1.0 2 calc R
H47C H 0.6909 0.0429 0.6093 0.0640 Uiso 1.0 2 calc R
H49A H 0.8441 0.1901 0.4840 0.0362 Uiso 1.0 2 calc R
H49B H 0.8538 0.2833 0.4745 0.0362 Uiso 1.0 2 calc R
H50A H 1.0289 0.2603 0.4111 0.0907 Uiso 1.0 2 calc R
H50B H 0.9913 0.1826 0.4026 0.0907 Uiso 1.0 2 calc R
H51A H 1.1898 0.1663 0.4465 0.0375 Uiso 1.0 2 calc R
H51B H 1.1243 0.0923 0.4618 0.0375 Uiso 1.0 2 calc R
H53 H 1.3401 0.1624 0.6055 0.0305 Uiso 1.0 2 calc R
H54A H 1.1327 0.2985 0.5749 0.0519 Uiso 1.0 2 calc R
H54B H 1.2469 0.3035 0.6017 0.0519 Uiso 1.0 2 calc R
H54C H 1.1550 0.2517 0.6458 0.0519 Uiso 1.0 2 calc R
H55A H 1.3909 0.2496 0.5095 0.0481 Uiso 1.0 2 calc R
H55B H 1.2772 0.2444 0.4824 0.0481 Uiso 1.0 2 calc R
H55C H 1.3897 0.1639 0.4956 0.0481 Uiso 1.0 2 calc R
H56 H 1.3038 0.0457 0.5114 0.0335 Uiso 1.0 2 calc R
H57A H 1.2088 -0.0661 0.6150 0.0482 Uiso 1.0 2 calc R
H57B H 1.2683 -0.0827 0.5454 0.0482 Uiso 1.0 2 calc R
H57C H 1.1395 -0.0151 0.5557 0.0482 Uiso 1.0 2 calc R
H58A H 1.4625 -0.0539 0.5552 0.0450 Uiso 1.0 2 calc R
H58B H 1.4042 -0.0372 0.6248 0.0450 Uiso 1.0 2 calc R
H58C H 1.4561 0.0319 0.5717 0.0450 Uiso 1.0 2 calc R
H60 H 1.3422 0.0446 0.6827 0.0297 Uiso 1.0 2 calc R
H61 H 1.4184 -0.0432 0.7726 0.0338 Uiso 1.0 2 calc R
H62 H 1.2850 -0.0921 0.8599 0.0378 Uiso 1.0 2 calc R
H63 H 1.0746 -0.0527 0.8561 0.0343 Uiso 1.0 2 calc R
H65 H 0.8695 0.0059 0.8722 0.0294 Uiso 1.0 2 calc R
H66A H 0.8375 0.1241 0.9142 0.0362 Uiso 1.0 2 calc R
H66B H 0.8502 0.1802 0.8440 0.0362 Uiso 1.0 2 calc R
H66C H 0.9665 0.1092 0.8680 0.0362 Uiso 1.0 2 calc R
H67A H 0.6747 0.1394 0.8220 0.0461 Uiso 1.0 2 calc R
H67B H 0.6632 0.0834 0.8922 0.0461 Uiso 1.0 2 calc R
H67C H 0.6823 0.0432 0.8321 0.0461 Uiso 1.0 2 calc R
H68 H 0.7833 -0.0062 0.7434 0.0331 Uiso 1.0 2 calc R
H69A H 0.9271 0.0115 0.6481 0.0459 Uiso 1.0 2 calc R
H69B H 0.9053 -0.0791 0.6672 0.0459 Uiso 1.0 2 calc R
H69C H 1.0272 -0.0659 0.6806 0.0459 Uiso 1.0 2 calc R
H70A H 0.9851 -0.1280 0.7967 0.0500 Uiso 1.0 2 calc R
H70B H 0.8674 -0.1472 0.7837 0.0500 Uiso 1.0 2 calc R
H70C H 0.8530 -0.0958 0.8366 0.0500 Uiso 1.0 2 calc R
H71A H 1.3182 -0.3876 0.6060 0.0719 Uiso 1.0 2 calc R
H71B H 1.4599 -0.3922 0.6010 0.0719 Uiso 1.0 2 calc R
H71C H 1.3873 -0.3399 0.5431 0.0719 Uiso 1.0 2 calc R
H72A H 1.4067 -0.2498 0.6001 0.0519 Uiso 1.0 2 calc R
H72B H 1.2646 -0.2455 0.6055 0.0519 Uiso 1.0 2 calc R
H73A H 1.2237 -0.1990 0.7018 0.0507 Uiso 1.0 2 calc R
H73B H 1.3663 -0.2059 0.6978 0.0507 Uiso 1.0 2 calc R
H74A H 1.3717 -0.3038 0.7950 0.0603 Uiso 1.0 2 calc R
H74B H 1.2300 -0.2984 0.7988 0.0603 Uiso 1.0 2 calc R
H74C H 1.2685 -0.2200 0.8046 0.0603 Uiso 1.0 2 calc R
H75A H 1.7454 -0.1608 0.6946 0.0821 Uiso 1.0 2 calc R
H75B H 1.6107 -0.0992 0.6913 0.0821 Uiso 1.0 2 calc R
H75C H 1.6489 -0.1822 0.6643 0.0821 Uiso 1.0 2 calc R
H76A H 1.5270 -0.2012 0.7629 0.0742 Uiso 1.0 2 calc R
H76B H 1.6624 -0.2620 0.7668 0.0742 Uiso 1.0 2 calc R
H77A H 1.6332 -0.2664 0.8787 0.0950 Uiso 1.0 2 calc R
H77B H 1.4967 -0.2086 0.8721 0.0950 Uiso 1.0 2 calc R
H78A H 1.5400 -0.1062 0.9089 0.1792 Uiso 1.0 2 calc R
H78B H 1.6763 -0.1637 0.9153 0.1792 Uiso 1.0 2 calc R
H78C H 1.5613 -0.1918 0.9604 0.1792 Uiso 1.0 2 calc R

loop_
_atom_site_aniso_label
_atom_site_aniso_U_11
_atom_site_aniso_U_22
_atom_site_aniso_U_33
_atom_site_aniso_U_12
_atom_site_aniso_U_13
_atom_site_aniso_U_23
Fe1 0.01633(19) 0.01768(18) 0.01907(18) -0.00477(14) -0.00501(14) -0.00515(15)
Fe2 0.01784(19) 0.02085(19) 0.01543(17) -0.00428(14) -0.00248(14) -0.00609(15)
P1 0.0177(4) 0.0175(3) 0.0236(4) -0.0062(3) -0.0060(3) -0.0031(3)
P2 0.0153(4) 0.0232(4) 0.0255(4) -0.0048(3) -0.0042(3) -0.0081(3)
P3 0.0170(4) 0.0249(4) 0.0161(3) -0.0043(3) -0.0004(3) -0.0052(3)
P4 0.0195(4) 0.0214(4) 0.0185(3) -0.0070(3) -0.0012(3) -0.0045(3)
O1 0.0576(19) 0.089(3) 0.0642(19) -0.0357(17) -0.0012(15) -0.0157(18)
O10 0.0395(13) 0.0356(12) 0.0391(12) -0.0091(10) -0.0142(10) -0.0066(11)
N1 0.0192(11) 0.0194(11) 0.0198(11) -0.0067(9) -0.0055(9) -0.0050(9)
N2 0.0160(11) 0.0193(11) 0.0238(11) -0.0052(9) -0.0073(9) -0.0023(10)
N3 0.0174(12) 0.0292(12) 0.0188(11) -0.0039(9) -0.0044(9) -0.0052(10)
N4 0.0164(11) 0.0221(11) 0.0155(10) -0.0008(9) -0.0025(8) -0.0044(9)
N5 0.0173(11) 0.0210(11) 0.0209(11) -0.0040(9) -0.0038(9) -0.0083(10)
N6 0.0198(12) 0.0222(11) 0.0195(11) -0.0056(9) -0.0025(9) -0.0038(10)
C1 0.0263(15) 0.0195(13) 0.0196(13) -0.0061(11) -0.0098(11) -0.0038(11)
C2 0.0318(16) 0.0276(14) 0.0192(13) -0.0113(12) -0.0077(11) -0.0038(12)
C3 0.0430(19) 0.0342(16) 0.0224(14) -0.0166(14) -0.0081(13) 0.0031(13)
C4 0.055(3) 0.0245(15) 0.0351(17) -0.0117(15) -0.0220(16) 0.0098(14)
C5 0.0382(18) 0.0235(15) 0.0430(18) -0.0018(13) -0.0171(15) -0.0065(14)
C6 0.0248(15) 0.0221(13) 0.0267(14) -0.0048(11) -0.0105(11) -0.0029(12)
C7 0.0225(15) 0.0288(15) 0.0374(16) -0.0029(12) -0.0071(12) -0.0108(14)
C8 0.0325(17) 0.0376(17) 0.0372(17) -0.0045(14) -0.0054(14) -0.0144(15)
C9 0.0270(18) 0.053(3) 0.061(3) -0.0020(16) -0.0136(16) -0.0106(19)
C10 0.0323(17) 0.0322(16) 0.0241(14) -0.0084(13) 0.0012(12) -0.0051(13)
C11 0.045(3) 0.067(3) 0.056(3) -0.0104(19) 0.0015(18) -0.037(3)
C12 0.040(2) 0.048(2) 0.046(2) -0.0173(17) 0.0051(16) -0.0060(18)
C13 0.0176(13) 0.0204(13) 0.0211(13) -0.0031(10) -0.0053(10) -0.0067(11)
C14 0.0349(17) 0.0298(15) 0.0263(14) -0.0091(13) -0.0150(13) -0.0041(13)
C15 0.057(3) 0.0423(19) 0.0373(18) -0.0194(17) -0.0232(16) -0.0066(16)
C16 0.0396(18) 0.0321(16) 0.0384(17) -0.0157(14) -0.0182(14) -0.0060(14)
C17 0.0196(14) 0.0224(13) 0.0260(13) -0.0061(11) -0.0079(11) -0.0071(12)
C18 0.0269(15) 0.0211(14) 0.0358(16) -0.0083(12) -0.0094(12) -0.0053(13)
C19 0.0387(18) 0.0217(14) 0.0451(18) -0.0118(13) -0.0093(15) -0.0014(14)
C20 0.049(3) 0.0299(16) 0.047(2) -0.0098(15) 0.0005(16) -0.0182(16)
C21 0.0225(14) 0.0246(14) 0.0275(14) -0.0089(11) -0.0029(11) -0.0038(12)
C22 0.042(2) 0.049(2) 0.055(3) -0.0243(17) 0.0182(17) -0.0284(19)
C23 0.0213(16) 0.050(2) 0.0459(19) -0.0103(14) -0.0025(14) -0.0153(17)
C24 0.0243(14) 0.0176(13) 0.0287(14) -0.0037(11) -0.0105(11) -0.0055(12)
C25 0.0289(16) 0.0272(15) 0.0360(16) -0.0114(12) -0.0124(13) 0.0032(13)
C26 0.042(2) 0.0325(17) 0.0424(18) -0.0143(15) -0.0219(15) 0.0086(15)
C27 0.0360(19) 0.0347(17) 0.053(2) -0.0055(14) -0.0293(16) 0.0045(16)
C28 0.0210(15) 0.0309(16) 0.0437(18) -0.0030(12) -0.0147(13) -0.0050(14)
C29 0.0213(14) 0.0202(13) 0.0300(14) -0.0031(11) -0.0091(11) -0.0068(12)
C30 0.0230(15) 0.0321(15) 0.0319(15) -0.0050(12) -0.0018(12) -0.0152(14)
C31 0.0336(18) 0.0461(19) 0.0438(19) -0.0087(15) -0.0050(14) -0.0267(17)
C32 0.0279(18) 0.053(2) 0.057(3) 0.0008(15) -0.0044(16) -0.0319(19)
C33 0.0188(14) 0.0276(14) 0.0379(16) -0.0051(11) -0.0063(12) -0.0127(13)
C34 0.041(2) 0.045(2) 0.049(2) -0.0254(16) -0.0024(16) -0.0095(17)
C35 0.0290(17) 0.050(2) 0.0456(19) -0.0117(15) -0.0081(14) -0.0236(17)
C36 0.0196(14) 0.0321(15) 0.0162(12) -0.0024(11) -0.0041(10) -0.0078(12)
C37 0.0214(15) 0.0401(17) 0.0239(14) -0.0070(13) -0.0064(11) -0.0097(13)
C38 0.0232(16) 0.051(2) 0.0328(16) -0.0061(14) -0.0040(13) -0.0135(16)
C39 0.0238(16) 0.050(2) 0.0391(18) 0.0060(14) -0.0092(13) -0.0155(17)
C40 0.0347(18) 0.0339(17) 0.0366(17) 0.0023(14) -0.0102(14) -0.0086(15)
C41 0.0257(15) 0.0323(16) 0.0248(14) -0.0040(12) -0.0047(12) -0.0067(13)
C42 0.0357(18) 0.0333(17) 0.0348(17) -0.0126(14) -0.0076(14) 0.0001(14)
C43 0.074(4) 0.081(3) 0.051(3) -0.044(3) -0.017(3) 0.018(3)
C44 0.055(3) 0.050(3) 0.052(3) -0.0266(19) -0.0104(18) -0.0060(19)
C45 0.0250(16) 0.0396(17) 0.0344(16) -0.0137(13) -0.0073(13) -0.0045(14)
C46 0.038(2) 0.068(3) 0.0433(19) -0.0277(18) -0.0053(16) -0.0008(19)
C47 0.068(3) 0.049(3) 0.050(3) -0.026(2) -0.0038(19) -0.0147(19)
C48 0.0231(14) 0.0301(14) 0.0152(12) -0.0121(12) -0.0041(10) -0.0034(12)
C49 0.0284(16) 0.0460(18) 0.0168(13) -0.0096(13) -0.0077(11) -0.0046(13)
C50 0.047(3) 0.129(5) 0.0253(17) 0.023(3) -0.0110(17) -0.026(3)
C51 0.0291(16) 0.0445(18) 0.0187(13) -0.0060(14) -0.0006(12) -0.0110(14)
C52 0.0215(14) 0.0242(13) 0.0168(12) -0.0063(11) -0.0013(10) -0.0042(11)
C53 0.0188(14) 0.0316(15) 0.0256(14) -0.0091(12) -0.0037(11) -0.0026(13)
C54 0.040(2) 0.0434(19) 0.056(3) -0.0221(16) 0.0075(16) -0.0251(18)
C55 0.045(2) 0.0442(19) 0.0324(17) -0.0254(16) 0.0076(15) -0.0060(15)
C56 0.0282(16) 0.0313(15) 0.0204(13) -0.0030(12) 0.0017(11) -0.0093(13)
C57 0.047(2) 0.0301(16) 0.0403(18) -0.0069(15) 0.0041(15) -0.0152(15)
C58 0.0298(17) 0.0406(18) 0.0308(16) 0.0079(14) -0.0004(13) -0.0127(15)
C59 0.0197(13) 0.0167(12) 0.0205(13) -0.0011(10) -0.0013(10) -0.0069(11)
C60 0.0229(14) 0.0266(14) 0.0233(13) -0.0040(11) -0.0011(11) -0.0081(12)
C61 0.0212(15) 0.0319(15) 0.0294(15) -0.0013(12) -0.0066(12) -0.0077(13)
C62 0.0314(17) 0.0311(16) 0.0261(15) -0.0032(13) -0.0101(12) 0.0026(13)
C63 0.0288(16) 0.0276(15) 0.0242(14) -0.0061(12) -0.0033(12) 0.0010(13)
C64 0.0209(14) 0.0216(13) 0.0205(13) -0.0043(11) -0.0027(10) -0.0068(11)
C65 0.0262(15) 0.0253(14) 0.0191(13) -0.0077(12) -0.0011(11) -0.0009(12)
C66 0.0351(17) 0.0346(16) 0.0213(14) -0.0094(13) -0.0029(12) -0.0078(13)
C67 0.0276(17) 0.054(2) 0.0327(16) -0.0109(15) 0.0056(13) -0.0160(16)
C68 0.0272(15) 0.0251(14) 0.0337(15) -0.0114(12) -0.0011(12) -0.0094(13)
C69 0.0421(19) 0.0384(18) 0.0420(18) -0.0147(15) 0.0009(15) -0.0228(16)
C70 0.050(3) 0.0249(16) 0.053(2) -0.0174(15) -0.0049(17) -0.0060(16)
C71 0.054(3) 0.082(3) 0.050(3) -0.011(3) -0.0149(19) -0.026(3)
C72 0.039(2) 0.053(3) 0.0378(18) -0.0109(16) -0.0143(15) -0.0037(17)
C73 0.045(2) 0.0319(17) 0.051(2) -0.0107(15) -0.0158(17) -0.0042(16)
C74 0.065(3) 0.044(2) 0.050(3) -0.0218(19) -0.0120(19) -0.0125(18)
C75 0.058(3) 0.069(3) 0.074(3) -0.013(3) -0.008(3) -0.014(3)
C76 0.044(3) 0.055(3) 0.086(4) -0.0081(19) -0.007(3) -0.022(3)
C77 0.051(3) 0.093(4) 0.070(3) -0.012(3) 0.005(3) 0.002(3)
C78 0.164(8) 0.230(10) 0.075(5) -0.103(8) 0.018(5) -0.036(6)

loop_
_atom_type_symbol
_atom_type_description
_atom_type_scat_dispersion_real
_atom_type_scat_dispersion_imag
_atom_type_scat_source
C C 0.0033 0.0016
;
International Tables for Crystallography
(1992, Vol. C, Tables 4.2.6.8 and 6.1.1.4)
;
H H 0.0000 0.0000
;
International Tables for Crystallography
(1992, Vol. C, Table 6.1.1.4)
;
O O 0.0106 0.0060
;
International Tables for Crystallography
(1992, Vol. C, Tables 4.2.6.8 and 6.1.1.4)
;
N N 0.0061 0.0033
;
International Tables for Crystallography
(1992, Vol. C, Tables 4.2.6.8 and 6.1.1.4)
;
Fe Fe 0.3463 0.8444
;
International Tables for Crystallography
(1992, Vol. C, Tables 4.2.6.8 and 6.1.1.4)
;
P P 0.1023 0.0942
;
International Tables for Crystallography
(1992, Vol. C, Tables 4.2.6.8 and 6.1.1.4)
;

loop_
_geom_angle_atom_site_label_1
_geom_angle_atom_site_label_2
_geom_angle_atom_site_label_3
_geom_angle
_geom_angle_publ_flag
P2 Fe1 N1 127.27(6) yes
P2 Fe1 N2 79.88(6) yes
P2 Fe1 N5 102.92(8) yes
N1 Fe1 N2 98.34(10) yes
N1 Fe1 N5 123.40(9) yes
N2 Fe1 N5 116.42(9) yes
P4 Fe2 N3 127.08(8) yes
P4 Fe2 N4 80.09(6) yes
P4 Fe2 N6 103.26(7) yes
N3 Fe2 N4 99.47(9) yes
N3 Fe2 N6 123.35(10) yes
N4 Fe2 N6 114.65(11) yes
N2 P1 C17 108.63(13) yes
N2 P1 C18 117.39(13) yes
N2 P1 C21 112.28(15) yes
C17 P1 C18 103.33(15) yes
C17 P1 C21 110.50(12) yes
C18 P1 C21 104.27(14) yes
Fe1 P2 C29 96.65(9) yes
Fe1 P2 C30 119.33(11) yes
Fe1 P2 C33 124.38(9) yes
C29 P2 C30 105.48(13) yes
C29 P2 C33 105.08(14) yes
C30 P2 C33 103.24(14) yes
N4 P3 C52 109.28(12) yes
N4 P3 C53 112.02(14) yes
N4 P3 C56 116.14(12) yes
C52 P3 C53 109.78(13) yes
C52 P3 C56 103.66(14) yes
C53 P3 C56 105.54(14) yes
Fe2 P4 C64 96.40(9) yes
Fe2 P4 C65 123.24(10) yes
Fe2 P4 C68 121.97(10) yes
C64 P4 C65 105.05(13) yes
C64 P4 C68 104.42(14) yes
C65 P4 C68 102.65(14) yes
C76 O1 C77 113.5(5) yes
C72 O10 C73 111.9(3) yes
Fe1 N1 C1 118.2(3) yes
Fe1 N1 C13 124.63(16) yes
C1 N1 C13 117.0(3) yes
Fe1 N2 P1 119.64(11) yes
Fe1 N2 C24 112.6(2) yes
P1 N2 C24 125.70(19) yes
Fe2 N3 C36 118.19(17) yes
Fe2 N3 C48 123.66(18) yes
C36 N3 C48 117.7(3) yes
Fe2 N4 P3 118.64(11) yes
Fe2 N4 C59 113.79(15) yes
P3 N4 C59 125.58(17) yes
Fe1 N5 N6 171.51(19) yes
Fe2 N6 N5 175.8(2) yes
N1 C1 C2 120.4(2) yes
N1 C1 C6 119.8(3) yes
C2 C1 C6 119.8(3) yes
C1 C2 C3 118.9(3) yes
C1 C2 C10 120.2(3) yes
C3 C2 C10 120.8(3) yes
C2 C3 C4 121.6(3) yes
C3 C4 C5 119.6(3) yes
C4 C5 C6 121.1(3) yes
C1 C6 C5 118.8(3) yes
C1 C6 C7 121.2(3) yes
C5 C6 C7 119.9(3) yes
C6 C7 C8 109.5(3) yes
C6 C7 C9 113.8(3) yes
C8 C7 C9 110.6(3) yes
C2 C10 C11 111.1(3) yes
C2 C10 C12 114.4(3) yes
C11 C10 C12 109.8(3) yes
N1 C13 C14 120.8(3) yes
N1 C13 C17 129.7(3) yes
C14 C13 C17 109.5(3) yes
C13 C14 C15 103.5(3) yes
C14 C15 C16 106.0(4) yes
C15 C16 C17 103.1(3) yes
P1 C17 C13 128.5(3) yes
P1 C17 C16 121.4(2) yes
C13 C17 C16 109.9(3) yes
P1 C18 C19 119.9(3) yes
P1 C18 C20 110.5(3) yes
C19 C18 C20 110.2(3) yes
P1 C21 C22 110.3(3) yes
P1 C21 C23 112.7(3) yes
C22 C21 C23 110.9(3) yes
N2 C24 C25 124.3(3) yes
N2 C24 C29 117.9(3) yes
C25 C24 C29 117.8(3) yes
C24 C25 C26 121.5(3) yes
C25 C26 C27 120.5(3) yes
C26 C27 C28 119.0(3) yes
C27 C28 C29 121.5(3) yes
P2 C29 C24 114.99(19) yes
P2 C29 C28 125.3(3) yes
C24 C29 C28 119.4(3) yes
P2 C30 C31 109.8(2) yes
P2 C30 C32 115.5(3) yes
C31 C30 C32 109.6(3) yes
P2 C33 C34 110.1(3) yes
P2 C33 C35 111.2(2) yes
C34 C33 C35 110.5(3) yes
N3 C36 C37 119.4(3) yes
N3 C36 C41 120.3(3) yes
C37 C36 C41 120.3(3) yes
C36 C37 C38 118.3(3) yes
C36 C37 C45 121.3(3) yes
C38 C37 C45 120.3(3) yes
C37 C38 C39 121.6(4) yes
C38 C39 C40 119.6(3) yes
C39 C40 C41 121.7(3) yes
C36 C41 C40 118.4(3) yes
C36 C41 C42 121.7(3) yes
C40 C41 C42 119.9(3) yes
C41 C42 C43 112.8(4) yes
C41 C42 C44 110.5(3) yes
C43 C42 C44 110.8(4) yes
C37 C45 C46 113.1(3) yes
C37 C45 C47 111.5(3) yes
C46 C45 C47 110.2(4) yes
N3 C48 C49 121.3(3) yes
N3 C48 C52 129.8(3) yes
C49 C48 C52 108.9(3) yes
C48 C49 C50 105.1(3) yes
C49 C50 C51 108.5(3) yes
C50 C51 C52 103.9(3) yes
P3 C52 C48 129.7(3) yes
P3 C52 C51 120.67(19) yes
C48 C52 C51 109.6(3) yes
P3 C53 C54 109.5(3) yes
P3 C53 C55 114.5(3) yes
C54 C53 C55 110.5(3) yes
P3 C56 C57 109.4(2) yes
P3 C56 C58 119.7(3) yes
C57 C56 C58 110.5(3) yes
N4 C59 C60 125.4(3) yes
N4 C59 C64 117.4(3) yes
C60 C59 C64 117.2(3) yes
C59 C60 C61 122.1(3) yes
C60 C61 C62 120.1(3) yes
C61 C62 C63 119.3(3) yes
C62 C63 C64 121.6(3) yes
P4 C64 C59 115.52(18) yes
P4 C64 C63 124.5(2) yes
C59 C64 C63 119.7(3) yes
P4 C65 C66 110.59(19) yes
P4 C65 C67 109.7(2) yes
C66 C65 C67 110.7(3) yes
P4 C68 C69 109.4(3) yes
P4 C68 C70 114.4(3) yes
C69 C68 C70 110.3(3) yes
O10 C72 C71 109.5(3) yes
O10 C73 C74 108.8(3) yes
O1 C76 C75 110.5(5) yes
O1 C77 C78 110.0(6) yes
C2 C3 H3 119.176 no
C4 C3 H3 119.174 no
C3 C4 H4 120.175 no
C5 C4 H4 120.188 no
C4 C5 H5 119.428 no
C6 C5 H5 119.432 no
C6 C7 H7 107.577 no
C8 C7 H7 107.582 no
C9 C7 H7 107.590 no
C7 C8 H8A 109.471 no
C7 C8 H8B 109.462 no
C7 C8 H8C 109.463 no
H8A C8 H8B 109.476 no
H8A C8 H8C 109.479 no
H8B C8 H8C 109.475 no
C7 C9 H9A 109.474 no
C7 C9 H9B 109.472 no
C7 C9 H9C 109.475 no
H9A C9 H9B 109.465 no
H9A C9 H9C 109.470 no
H9B C9 H9C 109.471 no
C2 C10 H10 107.061 no
C11 C10 H10 107.054 no
C12 C10 H10 107.058 no
C10 C11 H11A 109.468 no
C10 C11 H11B 109.465 no
C10 C11 H11C 109.467 no
H11A C11 H11B 109.467 no
H11A C11 H11C 109.477 no
H11B C11 H11C 109.483 no
C10 C12 H12A 109.476 no
C10 C12 H12B 109.466 no
C10 C12 H12C 109.471 no
H12A C12 H12B 109.466 no
H12A C12 H12C 109.473 no
H12B C12 H12C 109.475 no
C13 C14 H14A 111.050 no
C13 C14 H14B 111.046 no
C15 C14 H14A 111.055 no
C15 C14 H14B 111.064 no
H14A C14 H14B 109.023 no
C14 C15 H15A 110.518 no
C14 C15 H15B 110.526 no
C16 C15 H15A 110.529 no
C16 C15 H15B 110.522 no
H15A C15 H15B 108.712 no
C15 C16 H16A 111.148 no
C15 C16 H16B 111.144 no
C17 C16 H16A 111.163 no
C17 C16 H16B 111.160 no
H16A C16 H16B 109.095 no
P1 C18 H18 104.980 no
C19 C18 H18 104.975 no
C20 C18 H18 104.979 no
C18 C19 H19A 109.462 no
C18 C19 H19B 109.470 no
C18 C19 H19C 109.466 no
H19A C19 H19B 109.472 no
H19A C19 H19C 109.487 no
H19B C19 H19C 109.470 no
C18 C20 H20A 109.472 no
C18 C20 H20B 109.470 no
C18 C20 H20C 109.472 no
H20A C20 H20B 109.470 no
H20A C20 H20C 109.483 no
H20B C20 H20C 109.460 no
P1 C21 H21 107.562 no
C22 C21 H21 107.572 no
C23 C21 H21 107.559 no
C21 C22 H22A 109.475 no
C21 C22 H22B 109.478 no
C21 C22 H22C 109.472 no
H22A C22 H22B 109.468 no
H22A C22 H22C 109.469 no
H22B C22 H22C 109.466 no
C21 C23 H23A 109.460 no
C21 C23 H23B 109.470 no
C21 C23 H23C 109.471 no
H23A C23 H23B 109.470 no
H23A C23 H23C 109.482 no
H23B C23 H23C 109.474 no
C24 C25 H25 119.253 no
C26 C25 H25 119.260 no
C25 C26 H26 119.734 no
C27 C26 H26 119.720 no
C26 C27 H27 120.488 no
C28 C27 H27 120.481 no
C27 C28 H28 119.255 no
C29 C28 H28 119.251 no
P2 C30 H30 107.204 no
C31 C30 H30 107.177 no
C32 C30 H30 107.186 no
C30 C31 H31A 109.472 no
C30 C31 H31B 109.468 no
C30 C31 H31C 109.462 no
H31A C31 H31B 109.474 no
H31A C31 H31C 109.471 no
H31B C31 H31C 109.480 no
C30 C32 H32A 109.470 no
C30 C32 H32B 109.476 no
C30 C32 H32C 109.469 no
H32A C32 H32B 109.463 no
H32A C32 H32C 109.465 no
H32B C32 H32C 109.484 no
P2 C33 H33 108.337 no
C34 C33 H33 108.332 no
C35 C33 H33 108.322 no
C33 C34 H34A 109.476 no
C33 C34 H34B 109.476 no
C33 C34 H34C 109.472 no
H34A C34 H34B 109.464 no
H34A C34 H34C 109.472 no
H34B C34 H34C 109.468 no
C33 C35 H35A 109.475 no
C33 C35 H35B 109.475 no
C33 C35 H35C 109.474 no
H35A C35 H35B 109.463 no
H35A C35 H35C 109.471 no
H35B C35 H35C 109.470 no
C37 C38 H38 119.192 no
C39 C38 H38 119.184 no
C38 C39 H39 120.176 no
C40 C39 H39 120.182 no
C39 C40 H40 119.146 no
C41 C40 H40 119.151 no
C41 C42 H42 107.486 no
C43 C42 H42 107.492 no
C44 C42 H42 107.478 no
C42 C43 H43A 109.477 no
C42 C43 H43B 109.475 no
C42 C43 H43C 109.477 no
H43A C43 H43B 109.467 no
H43A C43 H43C 109.472 no
H43B C43 H43C 109.459 no
C42 C44 H44A 109.483 no
C42 C44 H44B 109.475 no
C42 C44 H44C 109.481 no
H44A C44 H44B 109.460 no
H44A C44 H44C 109.468 no
H44B C44 H44C 109.461 no
C37 C45 H45 107.256 no
C46 C45 H45 107.252 no
C47 C45 H45 107.249 no
C45 C46 H46A 109.479 no
C45 C46 H46B 109.466 no
C45 C46 H46C 109.475 no
H46A C46 H46B 109.465 no
H46A C46 H46C 109.473 no
H46B C46 H46C 109.470 no
C45 C47 H47A 109.467 no
C45 C47 H47B 109.468 no
C45 C47 H47C 109.478 no
H47A C47 H47B 109.470 no
H47A C47 H47C 109.472 no
H47B C47 H47C 109.472 no
C48 C49 H49A 110.725 no
C48 C49 H49B 110.728 no
C50 C49 H49A 110.712 no
C50 C49 H49B 110.722 no
H49A C49 H49B 108.816 no
C49 C50 H50A 109.994 no
C49 C50 H50B 110.005 no
C51 C50 H50A 109.993 no
C51 C50 H50B 110.000 no
H50A C50 H50B 108.363 no
C50 C51 H51A 110.977 no
C50 C51 H51B 110.969 no
C52 C51 H51A 110.969 no
C52 C51 H51B 110.983 no
H51A C51 H51B 108.981 no
P3 C53 H53 107.355 no
C54 C53 H53 107.379 no
C55 C53 H53 107.361 no
C53 C54 H54A 109.475 no
C53 C54 H54B 109.473 no
C53 C54 H54C 109.467 no
H54A C54 H54B 109.480 no
H54A C54 H54C 109.466 no
H54B C54 H54C 109.467 no
C53 C55 H55A 109.471 no
C53 C55 H55B 109.474 no
C53 C55 H55C 109.480 no
H55A C55 H55B 109.463 no
H55A C55 H55C 109.476 no
H55B C55 H55C 109.464 no
P3 C56 H56 105.379 no
C57 C56 H56 105.383 no
C58 C56 H56 105.370 no
C56 C57 H57A 109.471 no
C56 C57 H57B 109.469 no
C56 C57 H57C 109.466 no
H57A C57 H57B 109.474 no
H57A C57 H57C 109.469 no
H57B C57 H57C 109.478 no
C56 C58 H58A 109.463 no
C56 C58 H58B 109.473 no
C56 C58 H58C 109.474 no
H58A C58 H58B 109.468 no
H58A C58 H58C 109.472 no
H58B C58 H58C 109.477 no
C59 C60 H60 118.953 no
C61 C60 H60 118.936 no
C60 C61 H61 119.944 no
C62 C61 H61 119.954 no
C61 C62 H62 120.373 no
C63 C62 H62 120.374 no
C62 C63 H63 119.226 no
C64 C63 H63 119.213 no
P4 C65 H65 108.608 no
C66 C65 H65 108.600 no
C67 C65 H65 108.608 no
C65 C66 H66A 109.473 no
C65 C66 H66B 109.470 no
C65 C66 H66C 109.478 no
H66A C66 H66B 109.469 no
H66A C66 H66C 109.473 no
H66B C66 H66C 109.465 no
C65 C67 H67A 109.478 no
C65 C67 H67B 109.475 no
C65 C67 H67C 109.466 no
H67A C67 H67B 109.475 no
H67A C67 H67C 109.469 no
H67B C67 H67C 109.464 no
P4 C68 H68 107.480 no
C69 C68 H68 107.458 no
C70 C68 H68 107.476 no
C68 C69 H69A 109.464 no
C68 C69 H69B 109.471 no
C68 C69 H69C 109.464 no
H69A C69 H69B 109.482 no
H69A C69 H69C 109.473 no
H69B C69 H69C 109.474 no
C68 C70 H70A 109.470 no
C68 C70 H70B 109.463 no
C68 C70 H70C 109.476 no
H70A C70 H70B 109.460 no
H70A C70 H70C 109.486 no
H70B C70 H70C 109.473 no
C72 C71 H71A 109.475 no
C72 C71 H71B 109.476 no
C72 C71 H71C 109.475 no
H71A C71 H71B 109.468 no
H71A C71 H71C 109.466 no
H71B C71 H71C 109.467 no
O10 C72 H72A 109.785 no
O10 C72 H72B 109.781 no
C71 C72 H72A 109.768 no
C71 C72 H72B 109.769 no
H72A C72 H72B 108.236 no
O10 C73 H73A 109.931 no
O10 C73 H73B 109.922 no
C74 C73 H73A 109.920 no
C74 C73 H73B 109.926 no
H73A C73 H73B 108.309 no
C73 C74 H74A 109.472 no
C73 C74 H74B 109.470 no
C73 C74 H74C 109.472 no
H74A C74 H74B 109.469 no
H74A C74 H74C 109.469 no
H74B C74 H74C 109.475 no
C76 C75 H75A 109.469 no
C76 C75 H75B 109.467 no
C76 C75 H75C 109.475 no
H75A C75 H75B 109.479 no
H75A C75 H75C 109.468 no
H75B C75 H75C 109.469 no
O1 C76 H76A 109.543 no
O1 C76 H76B 109.542 no
C75 C76 H76A 109.543 no
C75 C76 H76B 109.542 no
H76A C76 H76B 108.093 no
O1 C77 H77A 109.667 no
O1 C77 H77B 109.656 no
C78 C77 H77A 109.655 no
C78 C77 H77B 109.661 no
H77A C77 H77B 108.164 no
C77 C78 H78A 109.469 no
C77 C78 H78B 109.467 no
C77 C78 H78C 109.472 no
H78A C78 H78B 109.477 no
H78A C78 H78C 109.477 no
H78B C78 H78C 109.466 no

loop_
_geom_bond_atom_site_label_1
_geom_bond_atom_site_label_2
_geom_bond_distance
_geom_bond_publ_flag
Fe1 P2 2.3669(7) yes
Fe1 N1 2.003(3) yes
Fe1 N2 2.115(3) yes
Fe1 N5 1.811(3) yes
Fe2 P4 2.3656(7) yes
Fe2 N3 1.995(3) yes
Fe2 N4 2.1201(19) yes
Fe2 N6 1.816(3) yes
P1 N2 1.621(3) yes
P1 C17 1.757(3) yes
P1 C18 1.848(3) yes
P1 C21 1.844(3) yes
P2 C29 1.818(3) yes
P2 C30 1.864(4) yes
P2 C33 1.855(4) yes
P3 N4 1.621(2) yes
P3 C52 1.753(3) yes
P3 C53 1.842(4) yes
P3 C56 1.852(3) yes
P4 C64 1.821(3) yes
P4 C65 1.855(3) yes
P4 C68 1.861(4) yes
O1 C76 1.390(7) yes
O1 C77 1.404(6) yes
O10 C72 1.418(4) yes
O10 C73 1.416(5) yes
N1 C1 1.429(4) yes
N1 C13 1.349(5) yes
N2 C24 1.402(4) yes
N3 C36 1.444(4) yes
N3 C48 1.344(4) yes
N4 C59 1.404(4) yes
N5 N6 1.184(4) yes
C1 C2 1.412(4) yes
C1 C6 1.412(4) yes
C2 C3 1.392(4) yes
C2 C10 1.518(4) yes
C3 C4 1.374(5) yes
C4 C5 1.385(5) yes
C5 C6 1.398(4) yes
C6 C7 1.518(4) yes
C7 C8 1.528(6) yes
C7 C9 1.536(5) yes
C10 C11 1.526(7) yes
C10 C12 1.521(6) yes
C13 C14 1.531(5) yes
C13 C17 1.385(4) yes
C14 C15 1.504(6) yes
C15 C16 1.524(5) yes
C16 C17 1.534(6) yes
C18 C19 1.534(4) yes
C18 C20 1.529(5) yes
C21 C22 1.535(6) yes
C21 C23 1.527(5) yes
C24 C25 1.401(4) yes
C24 C29 1.420(5) yes
C25 C26 1.388(5) yes
C26 C27 1.387(5) yes
C27 C28 1.385(5) yes
C28 C29 1.404(4) yes
C30 C31 1.523(6) yes
C30 C32 1.528(4) yes
C33 C34 1.532(5) yes
C33 C35 1.521(5) yes
C36 C37 1.417(5) yes
C36 C41 1.414(4) yes
C37 C38 1.399(4) yes
C37 C45 1.520(5) yes
C38 C39 1.374(5) yes
C39 C40 1.383(6) yes
C40 C41 1.393(4) yes
C41 C42 1.510(5) yes
C42 C43 1.537(5) yes
C42 C44 1.526(7) yes
C45 C46 1.517(5) yes
C45 C47 1.530(6) yes
C48 C49 1.534(4) yes
C48 C52 1.389(4) yes
C49 C50 1.475(5) yes
C50 C51 1.485(5) yes
C51 C52 1.540(4) yes
C53 C54 1.530(5) yes
C53 C55 1.526(4) yes
C56 C57 1.530(6) yes
C56 C58 1.533(5) yes
C59 C60 1.395(4) yes
C59 C64 1.431(4) yes
C60 C61 1.389(4) yes
C61 C62 1.380(4) yes
C62 C63 1.391(5) yes
C63 C64 1.384(4) yes
C65 C66 1.526(6) yes
C65 C67 1.524(5) yes
C68 C69 1.535(5) yes
C68 C70 1.529(4) yes
C71 C72 1.491(7) yes
C73 C74 1.507(5) yes
C75 C76 1.479(6) yes
C77 C78 1.507(12) yes
C3 H3 0.950 no
C4 H4 0.950 no
C5 H5 0.950 no
C7 H7 1.000 no
C8 H8A 0.980 no
C8 H8B 0.980 no
C8 H8C 0.980 no
C9 H9A 0.980 no
C9 H9B 0.980 no
C9 H9C 0.980 no
C10 H10 1.000 no
C11 H11A 0.980 no
C11 H11B 0.980 no
C11 H11C 0.980 no
C12 H12A 0.980 no
C12 H12B 0.980 no
C12 H12C 0.980 no
C14 H14A 0.990 no
C14 H14B 0.990 no
C15 H15A 0.990 no
C15 H15B 0.990 no
C16 H16A 0.990 no
C16 H16B 0.990 no
C18 H18 1.000 no
C19 H19A 0.980 no
C19 H19B 0.980 no
C19 H19C 0.980 no
C20 H20A 0.980 no
C20 H20B 0.980 no
C20 H20C 0.980 no
C21 H21 1.000 no
C22 H22A 0.980 no
C22 H22B 0.980 no
C22 H22C 0.980 no
C23 H23A 0.980 no
C23 H23B 0.980 no
C23 H23C 0.980 no
C25 H25 0.950 no
C26 H26 0.950 no
C27 H27 0.950 no
C28 H28 0.950 no
C30 H30 1.000 no
C31 H31A 0.980 no
C31 H31B 0.980 no
C31 H31C 0.980 no
C32 H32A 0.980 no
C32 H32B 0.980 no
C32 H32C 0.980 no
C33 H33 1.000 no
C34 H34A 0.980 no
C34 H34B 0.980 no
C34 H34C 0.980 no
C35 H35A 0.980 no
C35 H35B 0.980 no
C35 H35C 0.980 no
C38 H38 0.950 no
C39 H39 0.950 no
C40 H40 0.950 no
C42 H42 1.000 no
C43 H43A 0.980 no
C43 H43B 0.980 no
C43 H43C 0.980 no
C44 H44A 0.980 no
C44 H44B 0.980 no
C44 H44C 0.980 no
C45 H45 1.000 no
C46 H46A 0.980 no
C46 H46B 0.980 no
C46 H46C 0.980 no
C47 H47A 0.980 no
C47 H47B 0.980 no
C47 H47C 0.980 no
C49 H49A 0.990 no
C49 H49B 0.990 no
C50 H50A 0.990 no
C50 H50B 0.990 no
C51 H51A 0.990 no
C51 H51B 0.990 no
C53 H53 1.000 no
C54 H54A 0.980 no
C54 H54B 0.980 no
C54 H54C 0.980 no
C55 H55A 0.980 no
C55 H55B 0.980 no
C55 H55C 0.980 no
C56 H56 1.000 no
C57 H57A 0.980 no
C57 H57B 0.980 no
C57 H57C 0.980 no
C58 H58A 0.980 no
C58 H58B 0.980 no
C58 H58C 0.980 no
C60 H60 0.950 no
C61 H61 0.950 no
C62 H62 0.950 no
C63 H63 0.950 no
C65 H65 1.000 no
C66 H66A 0.980 no
C66 H66B 0.980 no
C66 H66C 0.980 no
C67 H67A 0.980 no
C67 H67B 0.980 no
C67 H67C 0.980 no
C68 H68 1.000 no
C69 H69A 0.980 no
C69 H69B 0.980 no
C69 H69C 0.980 no
C70 H70A 0.980 no
C70 H70B 0.980 no
C70 H70C 0.980 no
C71 H71A 0.980 no
C71 H71B 0.980 no
C71 H71C 0.980 no
C72 H72A 0.990 no
C72 H72B 0.990 no
C73 H73A 0.990 no
C73 H73B 0.990 no
C74 H74A 0.980 no
C74 H74B 0.980 no
C74 H74C 0.980 no
C75 H75A 0.980 no
C75 H75B 0.980 no
C75 H75C 0.980 no
C76 H76A 0.990 no
C76 H76B 0.990 no
C77 H77A 0.990 no
C77 H77B 0.990 no
C78 H78A 0.980 no
C78 H78B 0.980 no
C78 H78C 0.980 no

loop_
_geom_contact_atom_site_label_1
_geom_contact_atom_site_label_2
_geom_contact_distance
_geom_contact_publ_flag
_geom_contact_site_symmetry_2
Fe1 C17 3.423(4) no .
Fe2 C52 3.391(3) no .
P1 N1 3.360(3) no .
P1 C25 3.187(4) no .
P3 N3 3.384(3) no .
P3 C60 3.192(3) no .
N1 C7 2.909(4) no .
N1 C8 3.575(4) no .
N1 C10 2.902(4) no .
N1 C11 3.446(5) no .
N2 C13 3.233(4) no .
N2 C20 3.368(5) no .
N2 C22 3.160(4) no .
N2 C31 3.434(4) no .
N3 C42 2.935(4) no .
N3 C45 2.917(5) no .
N3 C47 3.522(6) no .
N4 C48 3.249(4) no .
N4 C54 3.229(5) no .
N4 C57 3.317(5) no .
N4 C69 3.475(5) no .
N5 C8 3.540(4) no .
N5 C35 3.427(4) no .
N5 C66 3.454(4) no .
N6 C35 3.521(4) no .
N6 C66 3.370(4) no .
C1 C4 2.796(4) no .
C1 C8 3.361(4) no .
C1 C11 3.295(5) no .
C1 C14 2.788(6) no .
C2 C5 2.789(4) no .
C2 C13 3.382(4) no .
C2 C66 3.547(5) no .
C3 C6 2.787(4) no .
C3 C11 3.382(6) no .
C3 C12 2.944(5) no .
C3 C66 3.560(5) no .
C5 C8 3.263(5) no .
C5 C9 2.976(5) no .
C6 C13 3.104(4) no .
C6 C14 3.201(5) no .
C7 C13 3.213(4) no .
C7 C14 3.428(5) no .
C8 C60 3.444(5) no .
C8 C61 3.600(5) no .
C16 C18 3.135(4) no .
C16 C20 3.532(5) no .
C16 C23 3.444(5) no .
C17 C20 3.302(4) no .
C17 C23 3.259(4) no .
C18 C23 3.399(4) no .
C18 C24 3.475(5) no .
C18 C25 3.527(6) no .
C19 C21 3.332(4) no .
C19 C25 3.258(6) no .
C24 C27 2.825(5) no .
C25 C28 2.765(5) no .
C26 C29 2.792(4) no .
C28 C33 3.239(4) no .
C28 C35 3.542(5) no .
C29 C31 3.341(5) no .
C29 C32 3.408(5) no .
C29 C35 3.369(6) no .
C30 C34 3.272(6) no .
C32 C33 3.262(6) no .
C36 C39 2.793(4) no .
C36 C44 3.443(6) no .
C36 C47 3.357(6) no .
C36 C49 2.825(4) no .
C37 C40 2.791(5) no .
C37 C48 3.400(4) no .
C38 C41 2.795(5) no .
C38 C46 2.927(5) no .
C38 C47 3.364(6) no .
C40 C43 2.995(6) no .
C40 C44 3.207(7) no .
C41 C48 3.127(4) no .
C41 C49 3.266(5) no .
C42 C48 3.236(5) no .
C42 C49 3.489(6) no .
C51 C55 3.560(6) no .
C51 C56 3.124(4) no .
C51 C57 3.530(4) no .
C52 C54 3.440(6) no .
C52 C55 3.380(5) no .
C52 C57 3.302(4) no .
C53 C58 3.366(5) no .
C55 C56 3.343(5) no .
C56 C59 3.461(4) no .
C56 C60 3.503(5) no .
C57 C69 3.599(5) no .
C58 C60 3.208(5) no .
C59 C62 2.823(4) no .
C60 C63 2.756(4) no .
C61 C64 2.790(4) no .
C63 C65 3.219(4) no .
C63 C66 3.522(4) no .
C63 C70 3.514(6) no .
C64 C66 3.363(4) no .
C64 C69 3.329(6) no .
C64 C70 3.345(6) no .
C65 C70 3.230(5) no .
C67 C68 3.265(5) no .
O1 C70 3.562(6) no 1_655
O10 C19 3.558(5) no 1_545
O10 C27 3.457(4) no 1_645
O10 C28 3.568(4) no 1_645
C4 C4 3.599(6) no 2_757
C9 C67 3.581(5) no 1_655
C19 O10 3.558(5) no 1_565
C27 O10 3.457(4) no 1_465
C28 O10 3.568(4) no 1_465
C67 C9 3.581(5) no 1_455
C70 O1 3.562(6) no 1_455
Fe1 H8A 3.1919 no .
Fe1 H10 2.8250 no .
Fe1 H22A 3.2716 no .
Fe1 H22B 3.2570 no .
Fe1 H31C 3.2204 no .
Fe1 H35C 3.4710 no .
Fe1 H66B 3.2881 no .
Fe2 H35C 3.4072 no .
Fe2 H44A 3.4109 no .
Fe2 H45 2.8520 no .
Fe2 H54C 3.0259 no .
Fe2 H66B 3.4530 no .
Fe2 H69A 3.2693 no .
P1 H16A 3.1765 no .
P1 H16B 3.0368 no .
P1 H19A 3.0158 no .
P1 H19C 3.2140 no .
P1 H20A 3.0334 no .
P1 H20C 2.8125 no .
P1 H22A 2.9539 no .
P1 H22B 2.8813 no .
P1 H23B 2.9842 no .
P1 H23C 2.9332 no .
P1 H25 2.8971 no .
P2 H10 3.0931 no .
P2 H28 2.9958 no .
P2 H31B 2.9716 no .
P2 H31C 2.8501 no .
P2 H32A 3.0644 no .
P2 H32C 3.0020 no .
P2 H34A 2.9339 no .
P2 H34C 2.9011 no .
P2 H35A 2.9524 no .
P2 H35C 2.9072 no .
P3 H51A 3.0061 no .
P3 H51B 3.1780 no .
P3 H54A 2.9513 no .
P3 H54C 2.8393 no .
P3 H55B 3.0233 no .
P3 H55C 2.9628 no .
P3 H57A 3.0142 no .
P3 H57C 2.7921 no .
P3 H58B 3.1691 no .
P3 H58C 3.0545 no .
P3 H60 2.8875 no .
P4 H45 3.0754 no .
P4 H63 2.9601 no .
P4 H66B 2.9327 no .
P4 H66C 2.9125 no .
P4 H67A 2.9176 no .
P4 H67C 2.8852 no .
P4 H69A 2.8318 no .
P4 H69C 2.9936 no .
P4 H70A 3.0307 no .
P4 H70C 2.9885 no .
O1 H75A 2.5758 no .
O1 H75B 2.5644 no .
O1 H75C 3.1959 no .
O1 H78A 2.5955 no .
O1 H78B 2.5929 no .
O1 H78C 3.2230 no .
O10 H71A 2.5811 no .
O10 H71B 2.5766 no .
O10 H71C 3.2178 no .
O10 H74A 2.5873 no .
O10 H74B 2.5739 no .
O10 H74C 3.2211 no .
N1 H7 2.4708 no .
N1 H8A 3.1581 no .
N1 H10 2.5071 no .
N1 H11C 2.9593 no .
N1 H14A 2.6945 no .
N1 H14B 2.9017 no .
N1 H22B 3.3434 no .
N1 H31C 3.2339 no .
N2 H20A 3.1484 no .
N2 H20C 3.3728 no .
N2 H21 3.1803 no .
N2 H22A 2.8337 no .
N2 H22B 3.2361 no .
N2 H25 2.6756 no .
N2 H31B 3.1202 no .
N2 H31C 3.0320 no .
N3 H42 2.4548 no .
N3 H44A 3.3774 no .
N3 H45 2.5070 no .
N3 H47A 3.0640 no .
N3 H49A 2.8434 no .
N3 H49B 2.7438 no .
N3 H54A 3.5385 no .
N3 H69A 3.3308 no .
N4 H53 3.0788 no .
N4 H54A 3.5273 no .
N4 H54C 2.7761 no .
N4 H57A 3.0833 no .
N4 H57C 3.3190 no .
N4 H58B 3.5602 no .
N4 H60 2.6862 no .
N4 H69A 3.0524 no .
N4 H69C 3.1854 no .
N5 H8A 2.5704 no .
N5 H22A 3.0389 no .
N5 H22B 3.3473 no .
N5 H35A 3.5388 no .
N5 H35C 2.6398 no .
N5 H44A 2.8351 no .
N5 H54C 3.3028 no .
N5 H66B 2.6184 no .
N5 H66C 3.4681 no .
N6 H8A 2.7757 no .
N6 H22A 3.5769 no .
N6 H35C 2.6237 no .
N6 H44A 2.6916 no .
N6 H54C 2.7903 no .
N6 H66B 2.6282 no .
N6 H66C 3.3991 no .
C1 H3 3.2719 no .
C1 H5 3.2783 no .
C1 H7 2.6040 no .
C1 H8A 3.1010 no .
C1 H10 2.6083 no .
C1 H11C 3.0679 no .
C1 H14A 2.6142 no .
C1 H14B 2.9323 no .
C1 H66C 3.3022 no .
C2 H4 3.2693 no .
C2 H11A 2.6923 no .
C2 H11B 3.3510 no .
C2 H11C 2.7133 no .
C2 H12A 2.7626 no .
C2 H12B 2.7535 no .
C2 H12C 3.3822 no .
C2 H14A 3.0539 no .
C2 H66A 3.0793 no .
C2 H66C 3.3803 no .
C3 H5 3.2389 no .
C3 H10 3.2670 no .
C3 H11A 3.1814 no .
C3 H12A 2.7208 no .
C3 H12B 3.0442 no .
C3 H66A 2.9387 no .
C3 H66C 3.3242 no .
C4 H66A 3.3680 no .
C4 H66C 3.2061 no .
C5 H3 3.2390 no .
C5 H7 3.2966 no .
C5 H8A 3.5114 no .
C5 H8B 3.0826 no .
C5 H9A 2.7224 no .
C5 H9B 3.1338 no .
C5 H66C 3.1177 no .
C6 H4 3.2799 no .
C6 H8A 2.6137 no .
C6 H8B 2.7389 no .
C6 H8C 3.3304 no .
C6 H9A 2.7649 no .
C6 H9B 2.7587 no .
C6 H9C 3.3879 no .
C6 H14A 3.1833 no .
C6 H14B 2.8775 no .
C6 H66C 3.1695 no .
C7 H5 2.6677 no .
C7 H14B 2.8528 no .
C7 H22B 3.1772 no .
C8 H5 3.2876 no .
C8 H9A 2.7325 no .
C8 H9B 3.3607 no .
C8 H9C 2.6845 no .
C8 H22B 2.9204 no .
C8 H54C 3.4625 no .
C8 H66C 3.4638 no .
C9 H5 2.6731 no .
C9 H8A 3.3625 no .
C9 H8B 2.6896 no .
C9 H8C 2.7230 no .
C9 H14B 3.1375 no .
C10 H3 2.6744 no .
C10 H14A 3.4976 no .
C10 H30 3.1028 no .
C10 H31C 3.2117 no .
C11 H3 3.4518 no .
C11 H12A 2.7181 no .
C11 H12B 3.3390 no .
C11 H12C 2.6426 no .
C11 H14A 2.9671 no .
C11 H30 3.5527 no .
C11 H31C 3.0749 no .
C12 H3 2.6124 no .
C12 H11A 2.7494 no .
C12 H11B 2.6163 no .
C12 H11C 3.3345 no .
C12 H30 3.1194 no .
C12 H34A 3.4797 no .
C12 H34C 3.5110 no .
C12 H66A 3.4547 no .
C13 H7 2.4685 no .
C13 H10 3.3914 no .
C13 H11C 2.9150 no .
C13 H15A 3.2074 no .
C13 H15B 2.8382 no .
C13 H16A 2.9524 no .
C13 H16B 3.1314 no .
C13 H22B 3.3747 no .
C13 H31C 3.3397 no .
C14 H7 2.8426 no .
C14 H9B 3.5062 no .
C14 H11C 2.8680 no .
C14 H16A 2.8881 no .
C14 H16B 3.2275 no .
C15 H11C 3.4581 no .
C16 H14A 3.2357 no .
C16 H14B 2.8756 no .
C16 H18 2.6132 no .
C16 H20C 2.9932 no .
C16 H23B 2.9601 no .
C16 H23C 3.2623 no .
C17 H7 3.2027 no .
C17 H14A 3.1417 no .
C17 H14B 2.9176 no .
C17 H15A 3.2115 no .
C17 H15B 2.8586 no .
C17 H18 2.7954 no .
C17 H20C 2.8094 no .
C17 H22B 3.2219 no .
C17 H23B 2.8871 no .
C17 H23C 3.3874 no .
C17 H31C 3.4503 no .
C18 H16A 3.4415 no .
C18 H16B 2.7056 no .
C18 H21 2.9591 no .
C18 H23C 2.9491 no .
C18 H25 3.1432 no .
C19 H20A 2.7098 no .
C19 H20B 2.6909 no .
C19 H20C 3.3585 no .
C19 H21 2.8902 no .
C19 H23C 3.3083 no .
C19 H25 2.6947 no .
C20 H16B 2.8814 no .
C20 H19A 3.3566 no .
C20 H19B 2.7315 no .
C20 H19C 2.6719 no .
C20 H31B 2.9704 no .
C20 H31C 3.5379 no .
C21 H16A 3.5529 no .
C21 H18 3.0903 no .
C21 H19A 2.8362 no .
C21 H25 2.9459 no .
C22 H7 3.4770 no .
C22 H8A 3.5131 no .
C22 H8C 3.3147 no .
C22 H23A 2.7035 no .
C22 H23B 2.7193 no .
C22 H23C 3.3656 no .
C22 H25 3.5643 no .
C22 H54B 3.0669 no .
C22 H54C 3.3371 no .
C23 H16A 2.8593 no .
C23 H18 3.0971 no .
C23 H19A 3.2730 no .
C23 H22A 3.3580 no .
C23 H22B 2.7890 no .
C23 H22C 2.6436 no .
C24 H19C 3.3053 no .
C24 H20A 3.1962 no .
C24 H21 3.5586 no .
C24 H22A 3.3119 no .
C24 H26 3.2857 no .
C24 H28 3.2935 no .
C24 H31B 3.1653 no .
C24 H44B 3.5887 no .
C25 H19A 3.3281 no .
C25 H19C 2.6101 no .
C25 H20A 3.5323 no .
C25 H21 3.1499 no .
C25 H22A 3.4538 no .
C25 H27 3.2687 no .
C25 H44B 3.2878 no .
C25 H44C 3.4149 no .
C26 H19C 3.2479 no .
C26 H28 3.2448 no .
C26 H44B 3.0518 no .
C27 H25 3.2612 no .
C27 H44B 3.1086 no .
C28 H26 3.2473 no .
C28 H32A 3.0168 no .
C28 H33 2.9147 no .
C28 H35A 2.9113 no .
C28 H44B 3.3336 no .
C29 H25 3.2759 no .
C29 H27 3.2899 no .
C29 H31B 2.9519 no .
C29 H31C 3.5686 no .
C29 H32A 3.0292 no .
C29 H33 2.9915 no .
C29 H35A 2.9542 no .
C29 H44B 3.5541 no .
C30 H10 2.9337 no .
C30 H12C 3.5509 no .
C30 H33 3.0138 no .
C30 H34C 2.7855 no .
C31 H10 3.0848 no .
C31 H11B 3.2842 no .
C31 H11C 3.5436 no .
C31 H20A 3.1969 no .
C31 H20C 3.1953 no .
C31 H32A 2.6841 no .
C31 H32B 2.6750 no .
C31 H32C 3.3401 no .
C32 H28 3.2657 no .
C32 H31A 2.6731 no .
C32 H31B 2.6830 no .
C32 H31C 3.3412 no .
C32 H33 2.8685 no .
C32 H34C 3.1036 no .
C33 H28 2.8829 no .
C33 H30 3.1056 no .
C33 H32A 3.5746 no .
C33 H32C 2.7915 no .
C34 H12B 3.3280 no .
C34 H30 2.9698 no .
C34 H32C 3.0975 no .
C34 H35A 3.3520 no .
C34 H35B 2.6574 no .
C34 H35C 2.7361 no .
C34 H67A 3.5060 no .
C35 H28 3.3148 no .
C35 H34A 2.7078 no .
C35 H34B 2.6898 no .
C35 H34C 3.3512 no .
C35 H44A 3.4415 no .
C36 H38 3.2768 no .
C36 H40 3.2698 no .
C36 H42 2.5843 no .
C36 H44A 3.2573 no .
C36 H45 2.6241 no .
C36 H47A 3.1310 no .
C36 H49A 2.9853 no .
C36 H49B 2.6293 no .
C37 H35B 3.4821 no .
C37 H39 3.2758 no .
C37 H46A 2.7357 no .
C37 H46B 2.7310 no .
C37 H46C 3.3683 no .
C37 H47A 2.7073 no .
C37 H47B 2.7230 no .
C37 H47C 3.3602 no .
C37 H49A 3.4012 no .
C37 H49B 3.5303 no .
C38 H35B 3.2873 no .
C38 H40 3.2361 no .
C38 H45 3.2810 no .
C38 H46A 2.6786 no .
C38 H46B 3.0457 no .
C38 H47B 3.1664 no .
C39 H35A 3.5554 no .
C39 H35B 3.4446 no .
C40 H35A 3.2748 no .
C40 H38 3.2376 no .
C40 H42 3.2970 no .
C40 H43A 2.7347 no .
C40 H43B 3.1838 no .
C40 H44A 3.5121 no .
C40 H44B 2.9657 no .
C40 H49B 3.5341 no .
C41 H35A 3.3697 no .
C41 H39 3.2781 no .
C41 H43A 2.7486 no .
C41 H43B 2.7314 no .
C41 H43C 3.3710 no .
C41 H44A 2.6736 no .
C41 H44B 2.7024 no .
C41 H44C 3.3380 no .
C41 H49B 2.6552 no .
C42 H40 2.6530 no .
C42 H49B 2.8523 no .
C42 H54A 3.2705 no .
C43 H40 2.7329 no .
C43 H44A 3.3645 no .
C43 H44B 2.7384 no .
C43 H44C 2.6813 no .
C43 H49B 3.0653 no .
C44 H22A 3.5972 no .
C44 H35A 3.2599 no .
C44 H40 3.1732 no .
C44 H43A 2.7368 no .
C44 H43B 3.3626 no .
C44 H43C 2.6881 no .
C44 H54A 3.3028 no .
C45 H38 2.6735 no .
C45 H68 3.1381 no .
C45 H69A 3.2173 no .
C46 H38 2.6096 no .
C46 H47A 3.3419 no .
C46 H47B 2.7295 no .
C46 H47C 2.6504 no .
C46 H67A 3.4056 no .
C46 H67C 3.4027 no .
C46 H68 3.0811 no .
C47 H38 3.4036 no .
C47 H46A 2.7257 no .
C47 H46B 3.3444 no .
C47 H46C 2.6480 no .
C47 H49A 3.0612 no .
C47 H69A 3.1601 no .
C48 H42 2.4919 no .
C48 H45 3.3977 no .
C48 H47A 3.0644 no .
C48 H50A 2.9153 no .
C48 H50B 3.1700 no .
C48 H51A 3.1287 no .
C48 H51B 2.9647 no .
C48 H54A 3.3566 no .
C48 H69A 3.4935 no .
C49 H42 2.9500 no .
C49 H43B 3.3379 no .
C49 H47A 2.9501 no .
C49 H51A 3.1777 no .
C49 H51B 2.9239 no .
C51 H49A 2.9312 no .
C51 H49B 3.1733 no .
C51 H55B 3.0084 no .
C51 H55C 3.5144 no .
C51 H56 2.6012 no .
C51 H57C 2.9967 no .
C52 H42 3.2354 no .
C52 H49A 2.9725 no .
C52 H49B 3.0961 no .
C52 H50A 2.8993 no .
C52 H50B 3.1709 no .
C52 H54A 3.0867 no .
C52 H55B 3.0191 no .
C52 H55C 3.5864 no .
C52 H56 2.8057 no .
C52 H57C 2.8059 no .
C53 H51A 3.4335 no .
C53 H56 3.1311 no .
C53 H58C 2.9122 no .
C53 H60 2.9729 no .
C54 H22A 3.3055 no .
C54 H22C 3.1948 no .
C54 H42 3.3843 no .
C54 H55A 2.6968 no .
C54 H55B 2.7011 no .
C54 H55C 3.3555 no .
C55 H51A 2.8777 no .
C55 H54A 2.7021 no .
C55 H54B 2.6982 no .
C55 H54C 3.3545 no .
C55 H56 3.0682 no .
C55 H58C 3.0934 no .
C56 H51A 3.1072 no .
C56 H51B 2.9363 no .
C56 H53 3.0807 no .
C56 H55C 2.8782 no .
C56 H60 3.0672 no .
C57 H51B 2.9835 no .
C57 H58A 2.7022 no .
C57 H58B 2.7086 no .
C57 H58C 3.3605 no .
C57 H69A 3.4125 no .
C57 H69C 2.9655 no .
C58 H53 3.0451 no .
C58 H55C 3.0807 no .
C58 H57A 2.7084 no .
C58 H57B 2.7011 no .
C58 H57C 3.3610 no .
C58 H60 2.5845 no .
C59 H8A 3.5590 no .
C59 H8B 3.0708 no .
C59 H53 3.4207 no .
C59 H54C 3.4392 no .
C59 H57A 3.1498 no .
C59 H58B 3.2135 no .
C59 H61 3.2871 no .
C59 H63 3.2917 no .
C59 H69C 3.1593 no .
C60 H8B 2.7340 no .
C60 H8C 3.4194 no .
C60 H53 3.0549 no .
C60 H57A 3.4775 no .
C60 H58B 2.4884 no .
C60 H58C 3.3698 no .
C60 H62 3.2593 no .
C61 H8B 2.6860 no .
C61 H58B 3.1945 no .
C61 H63 3.2452 no .
C62 H8B 2.9374 no .
C62 H60 3.2488 no .
C63 H8B 3.2025 no .
C63 H61 3.2514 no .
C63 H65 2.9016 no .
C63 H66C 2.8901 no .
C63 H70A 2.8838 no .
C64 H8B 3.2685 no .
C64 H60 3.2748 no .
C64 H62 3.2768 no .
C64 H65 2.9990 no .
C64 H66C 2.9148 no .
C64 H69A 3.5384 no .
C64 H69C 2.9589 no .
C64 H70A 2.9409 no .
C65 H63 2.8315 no .
C65 H68 3.0858 no .
C65 H70A 3.5315 no .
C65 H70C 2.7593 no .
C66 H12B 3.4979 no .
C66 H34A 3.4156 no .
C66 H63 3.2557 no .
C66 H67A 2.7026 no .
C66 H67B 2.6971 no .
C66 H67C 3.3533 no .
C67 H34A 3.4457 no .
C67 H46B 3.1808 no .
C67 H66A 2.6963 no .
C67 H66B 2.7041 no .
C67 H66C 3.3530 no .
C67 H68 2.9548 no .
C67 H70C 3.1103 no .
C68 H45 2.9464 no .
C68 H46C 3.5026 no .
C68 H63 3.5999 no .
C68 H65 2.9897 no .
C68 H67C 2.7772 no .
C69 H45 3.0630 no .
C69 H47C 3.3157 no .
C69 H57A 3.0796 no .
C69 H57C 3.1971 no .
C69 H70A 2.7097 no .
C69 H70B 2.6918 no .
C69 H70C 3.3593 no .
C70 H63 3.1698 no .
C70 H65 2.8179 no .
C70 H67C 3.1315 no .
C70 H69A 3.3577 no .
C70 H69B 2.7240 no .
C70 H69C 2.6807 no .
C72 H73A 2.5533 no .
C72 H73B 2.5711 no .
C73 H72A 2.5541 no .
C73 H72B 2.5650 no .
C76 H77A 2.5813 no .
C76 H77B 2.5307 no .
C77 H76A 2.5432 no .
C77 H76B 2.5564 no .
H3 H4 2.3145 no .
H3 H10 3.5310 no .
H3 H11A 3.1157 no .
H3 H12A 2.1181 no .
H3 H12B 2.7620 no .
H3 H12C 3.5383 no .
H3 H66A 3.1174 no .
H4 H5 2.3291 no .
H5 H7 3.5684 no .
H5 H8B 2.9044 no .
H5 H9A 2.1360 no .
H5 H9B 2.9206 no .
H5 H9C 3.5703 no .
H5 H62 3.3990 no .
H5 H66C 3.5637 no .
H7 H8A 2.3811 no .
H7 H8B 2.8580 no .
H7 H8C 2.3241 no .
H7 H9A 2.8652 no .
H7 H9B 2.3567 no .
H7 H9C 2.3621 no .
H7 H14A 3.4368 no .
H7 H14B 2.3591 no .
H7 H22B 2.5137 no .
H7 H23B 3.4108 no .
H8A H9C 3.5898 no .
H8A H22A 3.5413 no .
H8A H22B 2.7188 no .
H8A H54C 3.0849 no .
H8A H66B 3.4226 no .
H8A H66C 2.9687 no .
H8B H9A 2.5386 no .
H8B H9B 3.5952 no .
H8B H9C 2.9317 no .
H8B H60 3.1492 no .
H8B H61 3.0982 no .
H8B H62 3.4636 no .
H8B H66C 3.2027 no .
H8C H9A 3.0530 no .
H8C H9B 3.5967 no .
H8C H9C 2.5230 no .
H8C H22B 2.5613 no .
H8C H22C 3.3021 no .
H8C H53 3.5675 no .
H8C H54B 3.5692 no .
H8C H54C 3.0237 no .
H8C H60 3.4081 no .
H9B H14B 2.5570 no .
H10 H11A 2.8516 no .
H10 H11B 2.3708 no .
H10 H11C 2.3154 no .
H10 H12A 2.8490 no .
H10 H12B 2.3329 no .
H10 H12C 2.3437 no .
H10 H30 2.4269 no .
H10 H31A 3.4850 no .
H10 H31C 2.4741 no .
H10 H34A 3.4649 no .
H11A H12A 2.6133 no .
H11A H12C 3.0092 no .
H11A H14A 3.0540 no .
H11B H12A 2.9231 no .
H11B H12B 3.5080 no .
H11B H12C 2.3890 no .
H11B H30 3.0955 no .
H11B H31A 2.9824 no .
H11B H31C 2.8752 no .
H11C H12C 3.5080 no .
H11C H14A 2.2180 no .
H11C H15B 3.0387 no .
H11C H31A 3.5302 no .
H11C H31C 2.7557 no .
H12B H30 3.2824 no .
H12B H34A 2.7100 no .
H12B H34C 3.0546 no .
H12B H66A 2.6889 no .
H12B H66B 3.4689 no .
H12C H30 2.5721 no .
H12C H34A 3.5544 no .
H12C H34C 3.1360 no .
H14A H15A 2.5843 no .
H14A H15B 2.2497 no .
H14B H15A 2.2532 no .
H14B H15B 2.8371 no .
H14B H16A 3.0285 no .
H15A H16A 2.2697 no .
H15A H16B 2.6101 no .
H15B H16A 2.8494 no .
H15B H16B 2.2655 no .
H15B H20C 3.5240 no .
H16A H18 2.7639 no .
H16A H23B 2.2858 no .
H16A H23C 2.6711 no .
H16B H18 2.0887 no .
H16B H20B 3.1519 no .
H16B H20C 2.3916 no .
H16B H23B 3.5460 no .
H16B H23C 3.4026 no .
H18 H19A 2.3890 no .
H18 H19B 2.2572 no .
H18 H19C 2.8329 no .
H18 H20A 2.8342 no .
H18 H20B 2.2814 no .
H18 H20C 2.3528 no .
H18 H21 3.2614 no .
H18 H23B 3.4006 no .
H18 H23C 2.4557 no .
H19A H20A 3.5833 no .
H19A H20B 3.5980 no .
H19A H21 2.2206 no .
H19A H23C 2.7969 no .
H19A H25 2.5446 no .
H19B H20A 3.0437 no .
H19B H20B 2.5441 no .
H19C H20A 2.5004 no .
H19C H20B 2.9268 no .
H19C H20C 3.5761 no .
H19C H21 3.2202 no .
H19C H25 2.2263 no .
H19C H26 3.3444 no .
H20A H31B 2.3482 no .
H20A H31C 3.3030 no .
H20C H31A 3.4524 no .
H20C H31B 2.7387 no .
H20C H31C 2.9170 no .
H21 H22A 2.3188 no .
H21 H22B 2.8622 no .
H21 H22C 2.4014 no .
H21 H23A 2.3417 no .
H21 H23B 2.8578 no .
H21 H23C 2.3594 no .
H21 H25 2.3255 no .
H22A H23A 3.5525 no .
H22A H25 3.1189 no .
H22A H44A 3.1989 no .
H22A H44C 3.0952 no .
H22A H54A 3.4855 no .
H22A H54B 2.9370 no .
H22A H54C 2.9784 no .
H22B H23A 3.0958 no .
H22B H23B 2.6300 no .
H22B H54B 3.3983 no .
H22B H54C 3.3468 no .
H22C H23A 2.4568 no .
H22C H23B 2.9015 no .
H22C H23C 3.5495 no .
H22C H54B 2.4445 no .
H22C H54C 3.1363 no .
H25 H26 2.3240 no .
H25 H44C 3.4663 no .
H26 H27 2.3404 no .
H26 H44B 3.4059 no .
H27 H28 2.3311 no .
H27 H44B 3.5239 no .
H28 H32A 2.7240 no .
H28 H32C 3.1320 no .
H28 H33 2.3046 no .
H28 H35A 2.7954 no .
H30 H31A 2.3227 no .
H30 H31B 2.8510 no .
H30 H31C 2.3609 no .
H30 H32A 2.8556 no .
H30 H32B 2.3280 no .
H30 H32C 2.3667 no .
H30 H33 3.3357 no .
H30 H34A 3.2086 no .
H30 H34C 2.3080 no .
H31A H32A 2.9624 no .
H31A H32B 2.4834 no .
H31A H32C 3.5658 no .
H31B H32A 2.5037 no .
H31B H32B 2.9634 no .
H31B H32C 3.5776 no .
H31C H32A 3.5796 no .
H31C H32B 3.5680 no .
H32A H33 3.0665 no .
H32B H34C 3.5820 no .
H32C H33 2.2431 no .
H32C H34B 3.5450 no .
H32C H34C 2.5546 no .
H33 H34A 2.8693 no .
H33 H34B 2.3652 no .
H33 H34C 2.3682 no .
H33 H35A 2.3348 no .
H33 H35B 2.3777 no .
H33 H35C 2.8597 no .
H34A H35B 2.9384 no .
H34A H35C 2.5719 no .
H34A H66A 3.2149 no .
H34A H66B 2.8161 no .
H34A H67A 2.8506 no .
H34A H67B 3.2493 no .
H34B H35A 3.5635 no .
H34B H35B 2.4679 no .
H34B H35C 3.0288 no .
H34B H67A 3.3399 no .
H34C H35B 3.5540 no .
H35A H40 3.5415 no .
H35A H44A 2.8252 no .
H35A H44B 2.8784 no .
H35B H38 3.5694 no .
H35B H46B 3.2727 no .
H35B H67A 3.4218 no .
H35C H44A 3.1567 no .
H35C H66B 2.9861 no .
H35C H67A 3.0812 no .
H38 H39 2.3149 no .
H38 H45 3.5472 no .
H38 H46A 2.0799 no .
H38 H46B 2.8031 no .
H38 H46C 3.5208 no .
H38 H47B 3.0465 no .
H39 H40 2.3229 no .
H40 H42 3.5755 no .
H40 H43A 2.1850 no .
H40 H43B 3.0472 no .
H40 H44B 2.7248 no .
H42 H43A 2.8655 no .
H42 H43B 2.3570 no .
H42 H43C 2.3621 no .
H42 H44A 2.3436 no .
H42 H44B 2.8569 no .
H42 H44C 2.3550 no .
H42 H49B 2.5331 no .
H42 H50A 3.4741 no .
H42 H54A 2.4627 no .
H42 H54C 3.5765 no .
H43A H44B 2.5918 no .
H43A H44C 2.9911 no .
H43B H44C 3.5666 no .
H43B H49B 2.4294 no .
H43B H50A 3.2948 no .
H43C H44A 3.5714 no .
H43C H44B 3.0034 no .
H43C H44C 2.4781 no .
H44A H54A 3.1677 no .
H44A H54C 3.4140 no .
H44C H54A 2.9870 no .
H45 H46A 2.8482 no .
H45 H46B 2.3287 no .
H45 H46C 2.3473 no .
H45 H47A 2.3394 no .
H45 H47B 2.8577 no .
H45 H47C 2.3597 no .
H45 H67A 3.4850 no .
H45 H68 2.4788 no .
H45 H69A 2.4444 no .
H45 H69B 3.4478 no .
H46A H47B 2.5928 no .
H46A H47C 2.9728 no .
H46B H47C 3.5338 no .
H46B H67A 2.5881 no .
H46B H67C 2.8910 no .
H46B H68 3.1962 no .
H46C H47A 3.5290 no .
H46C H47B 2.9755 no .
H46C H47C 2.4240 no .
H46C H67A 3.5370 no .
H46C H67C 3.0739 no .
H46C H68 2.5324 no .
H47A H49A 2.1776 no .
H47A H49B 3.4883 no .
H47A H69A 2.9353 no .
H47B H49A 3.2959 no .
H47C H68 3.1891 no .
H47C H69A 2.8994 no .
H47C H69B 3.0025 no .
H49A H50A 2.7762 no .
H49A H50B 2.1874 no .
H49A H51B 3.1601 no .
H49B H50A 2.1841 no .
H49B H50B 2.5953 no .
H50A H51A 2.1992 no .
H50A H51B 2.7906 no .
H50A H55B 3.4870 no .
H50B H51A 2.6015 no .
H50B H51B 2.2040 no .
H51A H55B 2.2980 no .
H51A H55C 2.7569 no .
H51A H56 2.3928 no .
H51A H57C 3.5426 no .
H51B H56 2.3869 no .
H51B H57B 3.2683 no .
H51B H57C 2.3921 no .
H53 H54A 2.8587 no .
H53 H54B 2.3348 no .
H53 H54C 2.3684 no .
H53 H55A 2.3307 no .
H53 H55B 2.8551 no .
H53 H55C 2.3640 no .
H53 H56 3.4308 no .
H53 H58B 3.2373 no .
H53 H58C 2.4599 no .
H53 H60 2.2858 no .
H54A H55A 2.9852 no .
H54A H55B 2.5248 no .
H54A H55C 3.5946 no .
H54B H55A 2.5160 no .
H54B H55B 2.9859 no .
H54B H55C 3.5897 no .
H54C H55A 3.5879 no .
H54C H55B 3.5929 no .
H54C H60 3.5606 no .
H55A H58C 3.5582 no .
H55B H56 3.2635 no .
H55C H56 2.4609 no .
H55C H58A 3.5495 no .
H55C H58C 2.4716 no .
H56 H57A 2.8386 no .
H56 H57B 2.2878 no .
H56 H57C 2.3592 no .
H56 H58A 2.2901 no .
H56 H58B 2.8407 no .
H56 H58C 2.3622 no .
H57A H58A 2.9912 no .
H57A H58B 2.5336 no .
H57A H60 3.5673 no .
H57A H69A 3.1219 no .
H57A H69B 3.5086 no .
H57A H69C 2.2746 no .
H57B H58A 2.5188 no .
H57B H58B 2.9898 no .
H57B H58C 3.5918 no .
H57C H58A 3.5930 no .
H57C H69A 2.8276 no .
H57C H69B 3.4796 no .
H57C H69C 2.8123 no .
H58A H60 3.4825 no .
H58B H60 2.0208 no .
H58B H61 3.2804 no .
H58C H60 2.5434 no .
H60 H61 2.3227 no .
H61 H62 2.3348 no .
H62 H63 2.3355 no .
H63 H65 2.2646 no .
H63 H66C 2.7538 no .
H63 H70A 2.6217 no .
H63 H70C 3.0348 no .
H65 H66A 2.3631 no .
H65 H66B 2.8669 no .
H65 H66C 2.3666 no .
H65 H67A 2.8656 no .
H65 H67B 2.3607 no .
H65 H67C 2.3658 no .
H65 H68 3.2969 no .
H65 H70A 3.0161 no .
H65 H70C 2.1863 no .
H66A H67A 2.9853 no .
H66A H67B 2.5150 no .
H66A H67C 3.5870 no .
H66B H67A 2.5294 no .
H66B H67B 2.9887 no .
H66B H67C 3.5955 no .
H66C H67A 3.5947 no .
H66C H67B 3.5868 no .
H67A H68 3.2186 no .
H67B H70C 3.5478 no .
H67C H68 2.2800 no .
H67C H70C 2.5964 no .
H68 H69A 2.3916 no .
H68 H69B 2.3232 no .
H68 H69C 2.8614 no .
H68 H70A 2.8590 no .
H68 H70B 2.3408 no .
H68 H70C 2.3629 no .
H69A H70A 3.5879 no .
H69A H70B 3.5955 no .
H69B H70A 3.0315 no .
H69B H70B 2.5359 no .
H69C H70A 2.5086 no .
H69C H70B 2.9404 no .
H69C H70C 3.5827 no .
H71A H72A 2.8417 no .
H71A H72B 2.3453 no .
H71B H72A 2.3488 no .
H71B H72B 2.8418 no .
H71C H72A 2.3389 no .
H71C H72B 2.3424 no .
H72A H73A 2.8446 no .
H72A H73B 2.3797 no .
H72B H73A 2.3722 no .
H72B H73B 2.8890 no .
H73A H74A 2.8553 no .
H73A H74B 2.3683 no .
H73A H74C 2.3534 no .
H73B H74A 2.3582 no .
H73B H74B 2.8554 no .
H73B H74C 2.3636 no .
H75A H76A 2.8310 no .
H75A H76B 2.3299 no .
H75B H76A 2.3390 no .
H75B H76B 2.8310 no .
H75C H76A 2.3212 no .
H75C H76B 2.3301 no .
H76A H77A 2.8901 no .
H76A H77B 2.3352 no .
H76B H77A 2.4051 no .
H76B H77B 2.8313 no .
H77A H78A 2.8529 no .
H77A H78B 2.3617 no .
H77A H78C 2.3522 no .
H77B H78A 2.3597 no .
H77B H78B 2.8530 no .
H77B H78C 2.3544 no .
O1 H20A 3.3707 no 1_645
O1 H61 2.7931 no .
O1 H70B 2.8585 no 1_655
O1 H70C 3.4905 no 1_655
O10 H19A 3.0055 no 1_545
O10 H19B 3.2911 no 1_545
O10 H23C 2.8519 no 1_545
O10 H27 2.7762 no 1_645
O10 H28 2.9927 no 1_645
C3 H4 3.3621 no 2_757
C3 H63 2.9473 no 2_757
C3 H65 3.5759 no 2_757
C4 H4 3.0483 no 2_757
C4 H63 3.2607 no 2_757
C4 H65 3.0015 no 2_757
C4 H66A 3.5402 no 2_757
C8 H46A 3.5529 no 1_655
C9 H34B 3.1936 no 1_655
C9 H46B 3.3645 no 1_655
C9 H67A 3.3464 no 1_655
C9 H67B 3.2732 no 1_655
C9 H67C 3.5383 no 1_655
C11 H16B 3.0244 no 2_767
C11 H32B 3.4546 no 2_667
C11 H74B 3.5024 no 2_757
C12 H32B 3.5316 no 2_667
C12 H62 3.3518 no 2_757
C12 H77B 3.1582 no 2_757
C12 H78C 3.5817 no 2_757
C15 H15B 3.5668 no 2_767
C15 H20C 3.3996 no 2_767
C15 H31A 3.1479 no 2_767
C16 H11B 3.4048 no 2_767
C16 H11C 3.5863 no 2_767
C16 H32C 3.2555 no 1_655
C18 H74B 3.1572 no 1_565
C19 H50A 3.1800 no 2_766
C19 H50B 3.2594 no 2_766
C19 H70B 3.3378 no 1_565
C19 H73A 3.3983 no 1_565
C19 H74B 3.2141 no 1_565
C20 H15B 3.5780 no 2_767
C20 H70B 3.4286 no 1_565
C20 H76B 3.5723 no 1_465
C20 H77A 3.2902 no 1_465
C21 H71A 3.4492 no 1_565
C23 H33 2.9745 no 1_655
C23 H35B 3.3024 no 1_655
C23 H71A 3.1404 no 1_565
C25 H50A 3.3545 no 2_766
C25 H76B 3.4657 no 1_465
C26 H50A 3.2383 no 2_766
C26 H55B 3.2316 no 2_766
C26 H75C 3.0954 no 1_465
C26 H76B 3.2537 no 1_465
C27 H71B 3.1580 no 1_465
C27 H72A 3.4145 no 1_465
C27 H75C 3.2360 no 1_465
C27 H76B 3.2096 no 1_465
C28 H71B 3.5462 no 1_465
C28 H74A 3.3910 no 1_465
C28 H76B 3.4211 no 1_465
C30 H32B 3.5203 no 2_667
C31 H15A 3.1527 no 2_767
C31 H15B 3.4900 no 2_767
C31 H77A 3.4523 no 1_465
C32 H11B 3.1042 no 2_667
C32 H12C 3.4227 no 2_667
C32 H16A 3.4807 no 1_455
C32 H31A 3.5995 no 2_667
C32 H74A 3.1835 no 1_465
C33 H16A 3.5580 no 1_455
C33 H23B 3.1378 no 1_455
C34 H9B 3.5288 no 1_455
C34 H16A 3.4020 no 1_455
C34 H23B 3.4749 no 1_455
C35 H23A 3.3886 no 1_455
C35 H23B 3.3177 no 1_455
C36 H71C 3.5582 no 2_756
C37 H71C 3.5677 no 2_756
C38 H22C 3.3929 no 1_455
C38 H54B 3.3791 no 1_455
C38 H55A 3.4927 no 1_455
C38 H71C 3.2970 no 2_756
C39 H22C 3.3040 no 1_455
C39 H23A 3.2182 no 1_455
C39 H71C 3.0375 no 2_756
C40 H71B 3.5498 no 1_465
C40 H71C 3.0526 no 2_756
C41 H71C 3.3281 no 2_756
C43 H44C 3.2535 no 2_766
C44 H43C 3.2639 no 2_766
C46 H8C 3.2604 no 1_455
C46 H9C 3.2730 no 1_455
C46 H53 3.4114 no 1_455
C46 H60 3.4130 no 1_455
C47 H57B 3.0269 no 2_756
C47 H58C 3.3468 no 1_455
C49 H71C 3.3967 no 2_756
C49 H72B 2.9024 no 2_756
C50 H19A 3.3691 no 2_766
C50 H19C 3.3394 no 2_766
C50 H26 3.4058 no 2_766
C50 H69B 3.3489 no 2_756
C50 H72B 3.2940 no 2_756
C51 H26 3.4980 no 2_766
C51 H69B 3.5329 no 2_756
C51 H75A 3.5337 no 2_856
C51 H75C 3.5695 no 2_856
C53 H38 3.4875 no 1_655
C53 H46A 3.4457 no 1_655
C54 H38 3.3469 no 1_655
C55 H26 3.3167 no 2_766
C55 H47B 3.4104 no 1_655
C55 H58A 3.4369 no 2_856
C55 H72A 3.4880 no 2_856
C56 H58A 3.4532 no 2_856
C57 H47A 3.3054 no 2_756
C57 H49A 3.4540 no 2_756
C57 H72A 3.5804 no .
C57 H72B 3.3322 no .
C57 H73A 3.4398 no .
C58 H55C 3.4390 no 2_856
C58 H56 3.4035 no 2_856
C58 H58A 3.0841 no 2_856
C58 H58C 3.4075 no 2_856
C58 H75B 3.4642 no .
C60 H46A 3.5040 no 1_655
C61 H46C 3.5586 no 1_655
C61 H74C 3.4969 no .
C61 H75B 3.3461 no .
C61 H76A 3.1740 no .
C61 H77B 3.5942 no .
C62 H3 3.2266 no 2_757
C62 H12A 3.2511 no 2_757
C62 H74C 2.9189 no .
C62 H77B 3.3612 no .
C63 H3 3.0144 no 2_757
C63 H74C 3.2168 no .
C65 H4 3.1192 no 2_757
C66 H4 3.0267 no 2_757
C67 H9A 3.5264 no 1_455
C67 H9B 3.5986 no 1_455
C67 H9C 3.0603 no 1_455
C69 H50B 3.2274 no 2_756
C69 H75A 3.4137 no 1_455
C70 H19B 3.2166 no 1_545
C70 H20B 3.2644 no 1_545
C70 H75A 3.5762 no 1_455
C70 H78B 3.4252 no 1_455
C71 H23A 3.2833 no 1_545
C71 H23C 3.5387 no 1_545
C71 H27 3.1382 no 1_645
C71 H40 3.5329 no 1_645
C71 H43B 3.5897 no 2_756
C71 H49A 3.5369 no 2_756
C71 H49B 3.1024 no 2_756
C72 H19A 3.3717 no 1_545
C72 H27 2.8764 no 1_645
C72 H49A 3.2347 no 2_756
C72 H49B 3.4006 no 2_756
C72 H57A 3.5701 no .
C72 H57B 3.3225 no .
C73 H19A 3.5747 no 1_545
C73 H19B 3.1784 no 1_545
C73 H27 3.4070 no 1_645
C73 H57A 3.2127 no .
C73 H76A 3.3149 no .
C74 H11A 3.2594 no 2_757
C74 H18 3.2935 no 1_545
C74 H19B 3.3239 no 1_545
C74 H32A 3.3206 no 1_645
C74 H76A 3.1672 no .
C75 H19C 3.5624 no 1_645
C75 H47C 3.5916 no 1_655
C75 H51A 3.2892 no 2_856
C75 H58B 3.4842 no .
C75 H61 3.2718 no .
C75 H69B 3.4004 no 1_655
C75 H70B 3.4738 no 1_655
C76 H20A 3.4094 no 1_645
C76 H61 3.0223 no .
C76 H70B 3.5414 no 1_655
C76 H73B 3.4764 no .
C76 H74A 3.5944 no .
C77 H12C 3.5568 no 2_757
C77 H20A 3.3769 no 1_645
C77 H61 3.4070 no .
C77 H62 3.4379 no .
C78 H70C 3.5360 no 1_655
H3 C62 3.2266 no 2_757
H3 C63 3.0144 no 2_757
H3 H4 3.2818 no 2_757
H3 H62 2.7425 no 2_757
H3 H63 2.2840 no 2_757
H3 H65 3.4845 no 2_757
H4 C3 3.3621 no 2_757
H4 C4 3.0483 no 2_757
H4 C65 3.1192 no 2_757
H4 C66 3.0267 no 2_757
H4 H3 3.2818 no 2_757
H4 H4 2.7270 no 2_757
H4 H63 2.9244 no 2_757
H4 H65 2.4131 no 2_757
H4 H66A 2.6101 no 2_757
H4 H66C 2.9694 no 2_757
H7 H34B 3.2590 no 1_655
H8B H46A 3.5846 no 1_655
H8C C46 3.2604 no 1_655
H8C H38 3.4775 no 1_655
H8C H46A 2.7071 no 1_655
H8C H46B 3.0302 no 1_655
H8C H46C 3.5909 no 1_655
H9A C67 3.5264 no 1_655
H9A H46B 3.5562 no 1_655
H9A H67A 3.5345 no 1_655
H9A H67B 3.1999 no 1_655
H9A H67C 3.2709 no 1_655
H9A H78A 3.3718 no .
H9B C34 3.5288 no 1_655
H9B C67 3.5986 no 1_655
H9B H34A 3.5269 no 1_655
H9B H34B 2.7816 no 1_655
H9B H67A 3.4071 no 1_655
H9B H67B 3.0742 no 1_655
H9B H78C 3.1963 no 2_857
H9C C46 3.2730 no 1_655
H9C C67 3.0603 no 1_655
H9C H34B 2.8331 no 1_655
H9C H35B 3.5636 no 1_655
H9C H46A 3.4684 no 1_655
H9C H46B 2.4643 no 1_655
H9C H46C 3.4780 no 1_655
H9C H67A 2.6330 no 1_655
H9C H67B 2.9941 no 1_655
H9C H67C 3.0480 no 1_655
H11A C74 3.2594 no 2_757
H11A H16B 3.0452 no 2_767
H11A H18 3.4634 no 2_767
H11A H20B 3.1701 no 2_767
H11A H74A 3.5232 no 2_757
H11A H74B 2.7748 no 2_757
H11A H74C 2.9985 no 2_757
H11B C16 3.4048 no 2_767
H11B C32 3.1042 no 2_667
H11B H15A 3.5243 no 2_767
H11B H15B 3.5410 no 2_767
H11B H16A 3.5032 no 2_767
H11B H16B 2.7370 no 2_767
H11B H32A 3.3403 no 2_667
H11B H32B 2.5233 no 2_667
H11B H32C 2.9895 no 2_667
H11B H74B 3.3551 no 2_757
H11C C16 3.5863 no 2_767
H11C H15B 3.1480 no 2_767
H11C H16B 2.7839 no 2_767
H11C H20C 3.4916 no 2_767
H12A C62 3.2511 no 2_757
H12A H62 2.4252 no 2_757
H12A H63 3.4532 no 2_757
H12A H74C 3.0634 no 2_757
H12A H77B 2.7224 no 2_757
H12B H62 3.5699 no 2_757
H12B H77B 3.3960 no 2_757
H12B H78C 3.1674 no 2_757
H12C C32 3.4227 no 2_667
H12C C77 3.5568 no 2_757
H12C H32A 3.3658 no 2_667
H12C H32B 2.6377 no 2_667
H12C H77A 3.5268 no 2_757
H12C H77B 2.8760 no 2_757
H12C H78C 3.3899 no 2_757
H14A H20B 3.3397 no 2_767
H14A H20C 3.2895 no 2_767
H14A H78B 3.5794 no 2_857
H14B H34B 3.0178 no 1_655
H14B H34C 3.4817 no 1_655
H14B H78B 3.5498 no 2_857
H14B H78C 3.3328 no 2_857
H15A C31 3.1527 no 2_767
H15A H11B 3.5243 no 2_767
H15A H20C 3.4350 no 2_767
H15A H31A 2.3840 no 2_767
H15A H31B 3.3921 no 2_767
H15A H31C 3.2689 no 2_767
H15A H32C 3.2124 no 1_655
H15A H34B 3.5179 no 1_655
H15A H34C 2.9834 no 1_655
H15B C15 3.5668 no 2_767
H15B C20 3.5780 no 2_767
H15B C31 3.4900 no 2_767
H15B H11B 3.5410 no 2_767
H15B H11C 3.1480 no 2_767
H15B H15B 2.6990 no 2_767
H15B H16B 3.4268 no 2_767
H15B H20C 2.6820 no 2_767
H15B H31A 3.0880 no 2_767
H15B H31C 3.1623 no 2_767
H16A C32 3.4807 no 1_655
H16A C33 3.5580 no 1_655
H16A C34 3.4020 no 1_655
H16A H11B 3.5032 no 2_767
H16A H32C 2.5226 no 1_655
H16A H33 2.8201 no 1_655
H16A H34B 3.1016 no 1_655
H16A H34C 3.1219 no 1_655
H16B C11 3.0244 no 2_767
H16B H11A 3.0452 no 2_767
H16B H11B 2.7370 no 2_767
H16B H11C 2.7839 no 2_767
H16B H15B 3.4268 no 2_767
H16B H32C 3.3319 no 1_655
H16B H74B 3.3648 no 1_565
H18 C74 3.2935 no 1_565
H18 H11A 3.4634 no 2_767
H18 H74B 2.3426 no 1_565
H19A O10 3.0055 no 1_565
H19A C50 3.3691 no 2_766
H19A C72 3.3717 no 1_565
H19A C73 3.5747 no 1_565
H19A H50A 2.8556 no 2_766
H19A H50B 3.0636 no 2_766
H19A H71A 2.9770 no 1_565
H19A H72B 3.0517 no 1_565
H19A H73A 3.2967 no 1_565
H19A H74B 3.3646 no 1_565
H19B O10 3.2911 no 1_565
H19B C70 3.2166 no 1_565
H19B C73 3.1784 no 1_565
H19B C74 3.3239 no 1_565
H19B H50A 3.5137 no 2_766
H19B H50B 3.1198 no 2_766
H19B H69B 3.3019 no 1_565
H19B H69C 3.3842 no 1_565
H19B H70A 2.9040 no 1_565
H19B H70B 2.6619 no 1_565
H19B H72B 3.4896 no 1_565
H19B H73A 2.6491 no 1_565
H19B H74B 2.6872 no 1_565
H19B H75A 3.5507 no 1_465
H19C C50 3.3394 no 2_766
H19C C75 3.5624 no 1_465
H19C H50A 2.7217 no 2_766
H19C H50B 3.0419 no 2_766
H19C H70B 3.2399 no 1_565
H19C H75A 2.8687 no 1_465
H19C H76B 3.1436 no 1_465
H20A O1 3.3707 no 1_465
H20A C76 3.4094 no 1_465
H20A C77 3.3769 no 1_465
H20A H70B 3.4154 no 1_565
H20A H76B 2.6601 no 1_465
H20A H77A 2.6091 no 1_465
H20B C70 3.2644 no 1_565
H20B H11A 3.1701 no 2_767
H20B H14A 3.3397 no 2_767
H20B H70A 3.1805 no 1_565
H20B H70B 2.7109 no 1_565
H20B H70C 3.3975 no 1_565
H20B H74B 3.4134 no 1_565
H20B H77A 3.2703 no 1_465
H20B H78B 3.5011 no 1_465
H20C C15 3.3996 no 2_767
H20C H11C 3.4916 no 2_767
H20C H14A 3.2895 no 2_767
H20C H15A 3.4350 no 2_767
H20C H15B 2.6820 no 2_767
H20C H77A 3.5312 no 1_465
H21 H43B 2.9414 no 2_766
H21 H71A 2.8005 no 1_565
H22C C38 3.3929 no 1_655
H22C C39 3.3040 no 1_655
H22C H38 2.8731 no 1_655
H22C H39 2.7088 no 1_655
H23A C35 3.3886 no 1_655
H23A C39 3.2182 no 1_655
H23A C71 3.2833 no 1_565
H23A H28 3.4335 no 1_655
H23A H33 3.0795 no 1_655
H23A H35A 3.1907 no 1_655
H23A H35B 2.9179 no 1_655
H23A H39 2.7967 no 1_655
H23A H71A 2.6722 no 1_565
H23A H71B 3.0377 no 1_565
H23B C33 3.1378 no 1_655
H23B C34 3.4749 no 1_655
H23B C35 3.3177 no 1_655
H23B H33 2.4619 no 1_655
H23B H34B 2.9490 no 1_655
H23B H35A 3.5381 no 1_655
H23B H35B 2.7981 no 1_655
H23C O10 2.8519 no 1_565
H23C C71 3.5387 no 1_565
H23C H28 3.1069 no 1_655
H23C H33 2.9090 no 1_655
H23C H71A 2.9870 no 1_565
H23C H71B 3.4815 no 1_565
H23C H74B 3.2063 no 1_565
H25 H43B 3.3497 no 2_766
H25 H50A 2.8192 no 2_766
H26 C50 3.4058 no 2_766
H26 C51 3.4980 no 2_766
H26 C55 3.3167 no 2_766
H26 H50A 2.5846 no 2_766
H26 H51A 2.8192 no 2_766
H26 H55A 3.5728 no 2_766
H26 H55B 2.4069 no 2_766
H26 H75A 3.5997 no 1_465
H26 H75C 2.8719 no 1_465
H27 O10 2.7762 no 1_465
H27 C71 3.1382 no 1_465
H27 C72 2.8764 no 1_465
H27 C73 3.4070 no 1_465
H27 H55A 3.4267 no 2_766
H27 H55B 3.2512 no 2_766
H27 H71B 2.5313 no 1_465
H27 H72A 2.4693 no 1_465
H27 H73B 3.0636 no 1_465
H27 H75C 3.0970 no 1_465
H27 H76B 3.5578 no 1_465
H28 O10 2.9927 no 1_465
H28 H23A 3.4335 no 1_455
H28 H23C 3.1069 no 1_455
H28 H71B 3.2581 no 1_465
H28 H74A 2.8831 no 1_465
H30 H31A 3.5979 no 2_667
H30 H32B 2.8435 no 2_667
H31A C15 3.1479 no 2_767
H31A C32 3.5995 no 2_667
H31A H15A 2.3840 no 2_767
H31A H15B 3.0880 no 2_767
H31A H30 3.5979 no 2_667
H31A H32B 2.9548 no 2_667
H31A H32C 3.4643 no 2_667
H31A H77A 3.3249 no 1_465
H31B H15A 3.3921 no 2_767
H31B H76B 3.3461 no 1_465
H31B H77A 2.7166 no 1_465
H31C H15A 3.2689 no 2_767
H31C H15B 3.1623 no 2_767
H32A C74 3.3206 no 1_465
H32A H11B 3.3403 no 2_667
H32A H12C 3.3658 no 2_667
H32A H74A 2.4047 no 1_465
H32A H74B 3.5458 no 1_465
H32A H76B 3.5694 no 1_465
H32A H77A 3.4408 no 1_465
H32A H77B 3.5730 no 1_465
H32B C11 3.4546 no 2_667
H32B C12 3.5316 no 2_667
H32B C30 3.5203 no 2_667
H32B H11B 2.5233 no 2_667
H32B H12C 2.6377 no 2_667
H32B H30 2.8435 no 2_667
H32B H31A 2.9548 no 2_667
H32B H32B 3.1724 no 2_667
H32B H74A 3.5189 no 1_465
H32C C16 3.2555 no 1_455
H32C H11B 2.9895 no 2_667
H32C H15A 3.2124 no 1_455
H32C H16A 2.5226 no 1_455
H32C H16B 3.3319 no 1_455
H32C H31A 3.4643 no 2_667
H32C H74A 3.2351 no 1_465
H33 C23 2.9745 no 1_455
H33 H16A 2.8201 no 1_455
H33 H23A 3.0795 no 1_455
H33 H23B 2.4619 no 1_455
H33 H23C 2.9090 no 1_455
H34A H9B 3.5269 no 1_455
H34B C9 3.1936 no 1_455
H34B H7 3.2590 no 1_455
H34B H9B 2.7816 no 1_455
H34B H9C 2.8331 no 1_455
H34B H14B 3.0178 no 1_455
H34B H15A 3.5179 no 1_455
H34B H16A 3.1016 no 1_455
H34B H23B 2.9490 no 1_455
H34C H14B 3.4817 no 1_455
H34C H15A 2.9834 no 1_455
H34C H16A 3.1219 no 1_455
H35A H23A 3.1907 no 1_455
H35A H23B 3.5381 no 1_455
H35B C23 3.3024 no 1_455
H35B H9C 3.5636 no 1_455
H35B H23A 2.9179 no 1_455
H35B H23B 2.7981 no 1_455
H38 C53 3.4875 no 1_455
H38 C54 3.3469 no 1_455
H38 H8C 3.4775 no 1_455
H38 H22C 2.8731 no 1_455
H38 H53 2.9552 no 1_455
H38 H54B 2.5903 no 1_455
H38 H55A 3.0850 no 1_455
H39 H22C 2.7088 no 1_455
H39 H23A 2.7967 no 1_455
H39 H40 3.2348 no 2_666
H39 H43A 3.0485 no 2_666
H39 H54B 3.3187 no 1_455
H39 H71A 3.3801 no 1_465
H39 H71B 3.5154 no 1_465
H39 H71C 3.3973 no 2_756
H40 C71 3.5329 no 1_465
H40 H39 3.2348 no 2_666
H40 H40 3.5788 no 2_666
H40 H71B 2.8477 no 1_465
H40 H71C 3.5331 no 1_465
H40 H71C 3.4294 no 2_756
H43A H39 3.0485 no 2_666
H43A H54B 3.3866 no 2_766
H43B C71 3.5897 no 2_756
H43B H21 2.9414 no 2_766
H43B H25 3.3497 no 2_766
H43B H44C 3.5444 no 2_766
H43B H71A 2.8497 no 2_756
H43B H71C 3.4497 no 2_756
H43C C44 3.2639 no 2_766
H43C H43C 2.7869 no 2_766
H43C H44C 2.3192 no 2_766
H44C C43 3.2535 no 2_766
H44C H43B 3.5444 no 2_766
H44C H43C 2.3192 no 2_766
H46A C8 3.5529 no 1_455
H46A C53 3.4457 no 1_455
H46A C60 3.5040 no 1_455
H46A H8B 3.5846 no 1_455
H46A H8C 2.7071 no 1_455
H46A H9C 3.4684 no 1_455
H46A H53 2.5079 no 1_455
H46A H54B 3.5300 no 1_455
H46A H60 2.8371 no 1_455
H46B C9 3.3645 no 1_455
H46B H8C 3.0302 no 1_455
H46B H9A 3.5562 no 1_455
H46B H9C 2.4643 no 1_455
H46C C61 3.5586 no 1_455
H46C H8C 3.5909 no 1_455
H46C H9C 3.4780 no 1_455
H46C H60 3.0847 no 1_455
H46C H61 2.9574 no 1_455
H46C H75B 2.9777 no 1_455
H47A C57 3.3054 no 2_756
H47A H51B 3.4639 no 2_756
H47A H57B 2.5699 no 2_756
H47A H57C 3.2068 no 2_756
H47B C55 3.4104 no 1_455
H47B H53 2.9365 no 1_455
H47B H55A 3.0677 no 1_455
H47B H55C 3.1231 no 1_455
H47B H57B 2.7870 no 2_756
H47B H58C 2.7123 no 1_455
H47C C75 3.5916 no 1_455
H47C H51B 3.1457 no 2_756
H47C H56 3.3951 no 2_756
H47C H57B 3.2610 no 2_756
H47C H58C 3.0920 no 1_455
H47C H75A 3.4710 no 1_455
H47C H75B 2.9191 no 1_455
H49A C57 3.4540 no 2_756
H49A C71 3.5369 no 2_756
H49A C72 3.2347 no 2_756
H49A H57B 2.8496 no 2_756
H49A H57C 3.3171 no 2_756
H49A H71C 3.1428 no 2_756
H49A H72A 3.5373 no 2_756
H49A H72B 2.4052 no 2_756
H49B C71 3.1024 no 2_756
H49B C72 3.4006 no 2_756
H49B H71A 2.8389 no 2_756
H49B H71C 2.7411 no 2_756
H49B H72B 2.7763 no 2_756
H50A C19 3.1800 no 2_766
H50A C25 3.3545 no 2_766
H50A C26 3.2383 no 2_766
H50A H19A 2.8556 no 2_766
H50A H19B 3.5137 no 2_766
H50A H19C 2.7217 no 2_766
H50A H25 2.8192 no 2_766
H50A H26 2.5846 no 2_766
H50A H72B 3.5970 no 2_756
H50A H75A 3.4483 no 2_856
H50B C19 3.2594 no 2_766
H50B C69 3.2274 no 2_756
H50B H19A 3.0636 no 2_766
H50B H19B 3.1198 no 2_766
H50B H19C 3.0419 no 2_766
H50B H57C 3.5039 no 2_756
H50B H69B 2.5182 no 2_756
H50B H69C 3.1528 no 2_756
H50B H72B 2.8556 no 2_756
H50B H75A 3.2965 no 2_856
H51A C75 3.2892 no 2_856
H51A H26 2.8192 no 2_766
H51A H75A 3.0604 no 2_856
H51A H75C 2.7370 no 2_856
H51B H47A 3.4639 no 2_756
H51B H47C 3.1457 no 2_756
H51B H69B 3.0209 no 2_756
H51B H75A 3.4996 no 2_856
H53 C46 3.4114 no 1_655
H53 H38 2.9552 no 1_655
H53 H46A 2.5079 no 1_655
H53 H47B 2.9365 no 1_655
H54B C38 3.3791 no 1_655
H54B H38 2.5903 no 1_655
H54B H39 3.3187 no 1_655
H54B H43A 3.3866 no 2_766
H54B H46A 3.5300 no 1_655
H55A C38 3.4927 no 1_655
H55A H26 3.5728 no 2_766
H55A H27 3.4267 no 2_766
H55A H38 3.0850 no 1_655
H55A H47B 3.0677 no 1_655
H55A H71B 3.5555 no 2_856
H55A H71C 3.2589 no 2_856
H55A H72A 2.9743 no 2_856
H55B C26 3.2316 no 2_766
H55B H26 2.4069 no 2_766
H55B H27 3.2512 no 2_766
H55B H75C 3.5319 no 2_856
H55C C58 3.4390 no 2_856
H55C H47B 3.1231 no 1_655
H55C H58A 2.4678 no 2_856
H55C H72A 3.2487 no 2_856
H55C H75C 3.5822 no 2_856
H56 C58 3.4035 no 2_856
H56 H47C 3.3951 no 2_756
H56 H58A 2.8059 no 2_856
H56 H58C 3.1043 no 2_856
H57A C72 3.5701 no .
H57A C73 3.2127 no .
H57A H72A 3.3483 no .
H57A H72B 3.0304 no .
H57A H73A 2.5665 no .
H57A H73B 2.9946 no .
H57B C47 3.0269 no 2_756
H57B C72 3.3225 no .
H57B H47A 2.5699 no 2_756
H57B H47B 2.7870 no 2_756
H57B H47C 3.2610 no 2_756
H57B H49A 2.8496 no 2_756
H57B H72A 2.9264 no .
H57B H72B 2.7932 no .
H57B H73A 3.5274 no .
H57C H47A 3.2068 no 2_756
H57C H49A 3.3171 no 2_756
H57C H50B 3.5039 no 2_756
H58A C55 3.4369 no 2_856
H58A C56 3.4532 no 2_856
H58A C58 3.0841 no 2_856
H58A H55C 2.4678 no 2_856
H58A H56 2.8059 no 2_856
H58A H58A 2.8007 no 2_856
H58A H58C 2.7169 no 2_856
H58A H72A 3.4998 no .
H58A H75B 3.5828 no .
H58A H75C 3.4559 no .
H58B C75 3.4842 no .
H58B H73B 3.0568 no .
H58B H75B 2.8601 no .
H58B H75C 3.2636 no .
H58C C47 3.3468 no 1_655
H58C C58 3.4075 no 2_856
H58C H47B 2.7123 no 1_655
H58C H47C 3.0920 no 1_655
H58C H56 3.1043 no 2_856
H58C H58A 2.7169 no 2_856
H58C H58C 3.4701 no 2_856
H58C H75B 3.4308 no .
H60 C46 3.4130 no 1_655
H60 H46A 2.8371 no 1_655
H60 H46C 3.0847 no 1_655
H60 H75B 3.3381 no .
H61 O1 2.7931 no .
H61 C75 3.2718 no .
H61 C76 3.0223 no .
H61 C77 3.4070 no .
H61 H46C 2.9574 no 1_655
H61 H75B 2.6346 no .
H61 H76A 2.6816 no .
H61 H77B 3.1348 no .
H61 H78A 3.3854 no .
H62 C12 3.3518 no 2_757
H62 C77 3.4379 no .
H62 H3 2.7425 no 2_757
H62 H12A 2.4252 no 2_757
H62 H12B 3.5699 no 2_757
H62 H74C 2.8753 no .
H62 H76A 3.4962 no .
H62 H77B 2.6671 no .
H62 H78A 3.2887 no .
H63 C3 2.9473 no 2_757
H63 C4 3.2607 no 2_757
H63 H3 2.2840 no 2_757
H63 H4 2.9244 no 2_757
H63 H12A 3.4532 no 2_757
H63 H74C 3.3673 no .
H65 C3 3.5759 no 2_757
H65 C4 3.0015 no 2_757
H65 H3 3.4845 no 2_757
H65 H4 2.4131 no 2_757
H66A C4 3.5402 no 2_757
H66A H4 2.6101 no 2_757
H66C H4 2.9694 no 2_757
H67A C9 3.3464 no 1_455
H67A H9A 3.5345 no 1_455
H67A H9B 3.4071 no 1_455
H67A H9C 2.6330 no 1_455
H67B C9 3.2732 no 1_455
H67B H9A 3.1999 no 1_455
H67B H9B 3.0742 no 1_455
H67B H9C 2.9941 no 1_455
H67C C9 3.5383 no 1_455
H67C H9A 3.2709 no 1_455
H67C H9C 3.0480 no 1_455
H67C H78A 3.3749 no 1_455
H67C H78B 3.5864 no 1_455
H68 H75A 3.3209 no 1_455
H68 H75B 3.4588 no 1_455
H69B C50 3.3489 no 2_756
H69B C51 3.5329 no 2_756
H69B C75 3.4004 no 1_455
H69B H19B 3.3019 no 1_545
H69B H50B 2.5182 no 2_756
H69B H51B 3.0209 no 2_756
H69B H75A 2.5470 no 1_455
H69B H75B 3.4507 no 1_455
H69C H19B 3.3842 no 1_545
H69C H50B 3.1528 no 2_756
H69C H73A 2.7172 no .
H70A H19B 2.9040 no 1_545
H70A H20B 3.1805 no 1_545
H70A H73A 3.1995 no .
H70A H74B 3.4036 no .
H70A H74C 3.1993 no .
H70B O1 2.8585 no 1_455
H70B C19 3.3378 no 1_545
H70B C20 3.4286 no 1_545
H70B C75 3.4738 no 1_455
H70B C76 3.5414 no 1_455
H70B H19B 2.6619 no 1_545
H70B H19C 3.2399 no 1_545
H70B H20A 3.4154 no 1_545
H70B H20B 2.7109 no 1_545
H70B H75A 2.7648 no 1_455
H70B H78B 3.2437 no 1_455
H70C O1 3.4905 no 1_455
H70C C78 3.5360 no 1_455
H70C H20B 3.3975 no 1_545
H70C H78B 2.7253 no 1_455
H71A C21 3.4492 no 1_545
H71A C23 3.1404 no 1_545
H71A H19A 2.9770 no 1_545
H71A H21 2.8005 no 1_545
H71A H23A 2.6722 no 1_545
H71A H23C 2.9870 no 1_545
H71A H39 3.3801 no 1_645
H71A H43B 2.8497 no 2_756
H71A H49B 2.8389 no 2_756
H71B C27 3.1580 no 1_645
H71B C28 3.5462 no 1_645
H71B C40 3.5498 no 1_645
H71B H23A 3.0377 no 1_545
H71B H23C 3.4815 no 1_545
H71B H27 2.5313 no 1_645
H71B H28 3.2581 no 1_645
H71B H39 3.5154 no 1_645
H71B H40 2.8477 no 1_645
H71B H55A 3.5555 no 2_856
H71C C36 3.5582 no 2_756
H71C C37 3.5677 no 2_756
H71C C38 3.2970 no 2_756
H71C C39 3.0375 no 2_756
H71C C40 3.0526 no 2_756
H71C C41 3.3281 no 2_756
H71C C49 3.3967 no 2_756
H71C H39 3.3973 no 2_756
H71C H40 3.5331 no 1_645
H71C H40 3.4294 no 2_756
H71C H43B 3.4497 no 2_756
H71C H49A 3.1428 no 2_756
H71C H49B 2.7411 no 2_756
H71C H55A 3.2589 no 2_856
H72A C27 3.4145 no 1_645
H72A C55 3.4880 no 2_856
H72A C57 3.5804 no .
H72A H27 2.4693 no 1_645
H72A H49A 3.5373 no 2_756
H72A H55A 2.9743 no 2_856
H72A H55C 3.2487 no 2_856
H72A H57A 3.3483 no .
H72A H57B 2.9264 no .
H72A H58A 3.4998 no .
H72B C49 2.9024 no 2_756
H72B C50 3.2940 no 2_756
H72B C57 3.3322 no .
H72B H19A 3.0517 no 1_545
H72B H19B 3.4896 no 1_545
H72B H49A 2.4052 no 2_756
H72B H49B 2.7763 no 2_756
H72B H50A 3.5970 no 2_756
H72B H50B 2.8556 no 2_756
H72B H57A 3.0304 no .
H72B H57B 2.7932 no .
H73A C19 3.3983 no 1_545
H73A C57 3.4398 no .
H73A H19A 3.2967 no 1_545
H73A H19B 2.6491 no 1_545
H73A H57A 2.5665 no .
H73A H57B 3.5274 no .
H73A H69C 2.7172 no .
H73A H70A 3.1995 no .
H73B C76 3.4764 no .
H73B H27 3.0636 no 1_645
H73B H57A 2.9946 no .
H73B H58B 3.0568 no .
H73B H75C 3.3235 no .
H73B H76A 2.6285 no .
H74A C28 3.3910 no 1_645
H74A C32 3.1835 no 1_645
H74A C76 3.5944 no .
H74A H11A 3.5232 no 2_757
H74A H28 2.8831 no 1_645
H74A H32A 2.4047 no 1_645
H74A H32B 3.5189 no 1_645
H74A H32C 3.2351 no 1_645
H74A H76A 2.7691 no .
H74A H76B 3.5521 no .
H74A H77B 3.4393 no .
H74B C11 3.5024 no 2_757
H74B C18 3.1572 no 1_545
H74B C19 3.2141 no 1_545
H74B H11A 2.7748 no 2_757
H74B H11B 3.3551 no 2_757
H74B H16B 3.3648 no 1_545
H74B H18 2.3426 no 1_545
H74B H19A 3.3646 no 1_545
H74B H19B 2.6872 no 1_545
H74B H20B 3.4134 no 1_545
H74B H23C 3.2063 no 1_545
H74B H32A 3.5458 no 1_645
H74B H70A 3.4036 no .
H74C C61 3.4969 no .
H74C C62 2.9189 no .
H74C C63 3.2168 no .
H74C H11A 2.9985 no 2_757
H74C H12A 3.0634 no 2_757
H74C H62 2.8753 no .
H74C H63 3.3673 no .
H74C H70A 3.1993 no .
H74C H76A 3.0251 no .
H74C H77B 3.3942 no .
H75A C51 3.5337 no 2_856
H75A C69 3.4137 no 1_655
H75A C70 3.5762 no 1_655
H75A H19B 3.5507 no 1_645
H75A H19C 2.8687 no 1_645
H75A H26 3.5997 no 1_645
H75A H47C 3.4710 no 1_655
H75A H50A 3.4483 no 2_856
H75A H50B 3.2965 no 2_856
H75A H51A 3.0604 no 2_856
H75A H51B 3.4996 no 2_856
H75A H68 3.3209 no 1_655
H75A H69B 2.5470 no 1_655
H75A H70B 2.7648 no 1_655
H75B C58 3.4642 no .
H75B C61 3.3461 no .
H75B H46C 2.9777 no 1_655
H75B H47C 2.9191 no 1_655
H75B H58A 3.5828 no .
H75B H58B 2.8601 no .
H75B H58C 3.4308 no .
H75B H60 3.3381 no .
H75B H61 2.6346 no .
H75B H68 3.4588 no 1_655
H75B H69B 3.4507 no 1_655
H75C C26 3.0954 no 1_645
H75C C27 3.2360 no 1_645
H75C C51 3.5695 no 2_856
H75C H26 2.8719 no 1_645
H75C H27 3.0970 no 1_645
H75C H51A 2.7370 no 2_856
H75C H55B 3.5319 no 2_856
H75C H55C 3.5822 no 2_856
H75C H58A 3.4559 no .
H75C H58B 3.2636 no .
H75C H73B 3.3235 no .
H76A C61 3.1740 no .
H76A C73 3.3149 no .
H76A C74 3.1672 no .
H76A H61 2.6816 no .
H76A H62 3.4962 no .
H76A H73B 2.6285 no .
H76A H74A 2.7691 no .
H76A H74C 3.0251 no .
H76B C20 3.5723 no 1_645
H76B C25 3.4657 no 1_645
H76B C26 3.2537 no 1_645
H76B C27 3.2096 no 1_645
H76B C28 3.4211 no 1_645
H76B H19C 3.1436 no 1_645
H76B H20A 2.6601 no 1_645
H76B H27 3.5578 no 1_645
H76B H31B 3.3461 no 1_645
H76B H32A 3.5694 no 1_645
H76B H74A 3.5521 no .
H77A C20 3.2902 no 1_645
H77A C31 3.4523 no 1_645
H77A H12C 3.5268 no 2_757
H77A H20A 2.6091 no 1_645
H77A H20B 3.2703 no 1_645
H77A H20C 3.5312 no 1_645
H77A H31A 3.3249 no 1_645
H77A H31B 2.7166 no 1_645
H77A H32A 3.4408 no 1_645
H77B C12 3.1582 no 2_757
H77B C61 3.5942 no .
H77B C62 3.3612 no .
H77B H12A 2.7224 no 2_757
H77B H12B 3.3960 no 2_757
H77B H12C 2.8760 no 2_757
H77B H32A 3.5730 no 1_645
H77B H61 3.1348 no .
H77B H62 2.6671 no .
H77B H74A 3.4393 no .
H77B H74C 3.3942 no .
H78A H9A 3.3718 no .
H78A H61 3.3854 no .
H78A H62 3.2887 no .
H78A H67C 3.3749 no 1_655
H78B C70 3.4252 no 1_655
H78B H14A 3.5794 no 2_857
H78B H14B 3.5498 no 2_857
H78B H20B 3.5011 no 1_645
H78B H67C 3.5864 no 1_655
H78B H70B 3.2437 no 1_655
H78B H70C 2.7253 no 1_655
H78C C12 3.5817 no 2_757
H78C H9B 3.1963 no 2_857
H78C H12B 3.1674 no 2_757
H78C H12C 3.3899 no 2_757
H78C H14B 3.3328 no 2_857

loop_
_geom_torsion_atom_site_label_1
_geom_torsion_atom_site_label_2
_geom_torsion_atom_site_label_3
_geom_torsion_atom_site_label_4
_geom_torsion
_geom_torsion_publ_flag
P2 Fe1 N1 C1 96.16(13) no
P2 Fe1 N1 C13 -89.43(15) no
N1 Fe1 P2 C29 121.22(9) no
N1 Fe1 P2 C30 9.28(10) no
N1 Fe1 P2 C33 -125.38(9) no
P2 Fe1 N2 P1 155.12(14) no
P2 Fe1 N2 C24 -40.14(11) no
N2 Fe1 P2 C29 28.41(8) no
N2 Fe1 P2 C30 -83.54(8) no
N2 Fe1 P2 C33 141.80(8) no
N5 Fe1 P2 C29 -86.60(8) no
N5 Fe1 P2 C30 161.45(8) no
N5 Fe1 P2 C33 26.79(8) no
N1 Fe1 N2 P1 28.57(14) no
N1 Fe1 N2 C24 -166.70(12) no
N2 Fe1 N1 C1 179.74(13) no
N2 Fe1 N1 C13 -5.84(16) no
N5 Fe1 N1 C1 -50.82(17) no
N5 Fe1 N1 C13 123.60(16) no
N5 Fe1 N2 P1 -105.39(15) no
N5 Fe1 N2 C24 59.35(15) no
P4 Fe2 N3 C36 93.32(17) no
P4 Fe2 N3 C48 -94.90(19) no
N3 Fe2 P4 C64 123.23(8) no
N3 Fe2 P4 C65 -124.07(9) no
N3 Fe2 P4 C68 11.79(9) no
P4 Fe2 N4 P3 156.34(17) no
P4 Fe2 N4 C59 -38.84(14) no
N4 Fe2 P4 C64 28.79(8) no
N4 Fe2 P4 C65 141.49(9) no
N4 Fe2 P4 C68 -82.65(9) no
N6 Fe2 P4 C64 -84.41(8) no
N6 Fe2 P4 C65 28.30(9) no
N6 Fe2 P4 C68 164.15(8) no
N3 Fe2 N4 P3 30.08(18) no
N3 Fe2 N4 C59 -165.09(16) no
N4 Fe2 N3 C36 178.01(17) no
N4 Fe2 N3 C48 -10.2(2) no
N6 Fe2 N3 C36 -54.0(2) no
N6 Fe2 N3 C48 117.82(19) no
N6 Fe2 N4 P3 -103.53(17) no
N6 Fe2 N4 C59 61.30(18) no
N2 P1 C17 C13 28.8(3) no
N2 P1 C17 C16 -156.90(16) no
C17 P1 N2 Fe1 -37.64(17) no
C17 P1 N2 C24 159.77(17) no
N2 P1 C18 C19 -78.2(2) no
N2 P1 C18 C20 51.6(3) no
C18 P1 N2 Fe1 -154.29(13) no
C18 P1 N2 C24 43.1(3) no
N2 P1 C21 C22 -40.44(19) no
N2 P1 C21 C23 -165.01(14) no
C21 P1 N2 Fe1 84.88(15) no
C21 P1 N2 C24 -77.7(2) no
C17 P1 C18 C19 162.26(18) no
C17 P1 C18 C20 -67.9(2) no
C18 P1 C17 C13 154.1(2) no
C18 P1 C17 C16 -31.5(2) no
C17 P1 C21 C22 81.0(2) no
C17 P1 C21 C23 -43.6(3) no
C21 P1 C17 C13 -94.8(3) no
C21 P1 C17 C16 79.5(2) no
C18 P1 C21 C22 -168.56(16) no
C18 P1 C21 C23 66.87(18) no
C21 P1 C18 C19 46.7(3) no
C21 P1 C18 C20 176.50(18) no
Fe1 P2 C29 C24 -19.3(2) no
Fe1 P2 C29 C28 153.8(2) no
Fe1 P2 C30 C31 42.69(18) no
Fe1 P2 C30 C32 167.20(14) no
Fe1 P2 C33 C34 79.61(17) no
Fe1 P2 C33 C35 -43.17(18) no
C29 P2 C30 C31 -64.37(18) no
C29 P2 C30 C32 60.1(3) no
C30 P2 C29 C24 103.6(2) no
C30 P2 C29 C28 -83.2(3) no
C29 P2 C33 C34 -171.14(15) no
C29 P2 C33 C35 66.08(17) no
C33 P2 C29 C24 -147.67(19) no
C33 P2 C29 C28 25.5(3) no
C30 P2 C33 C34 -60.82(17) no
C30 P2 C33 C35 176.41(14) no
C33 P2 C30 C31 -174.40(14) no
C33 P2 C30 C32 -49.9(3) no
N4 P3 C52 C48 23.2(3) no
N4 P3 C52 C51 -155.41(18) no
C52 P3 N4 Fe2 -35.1(2) no
C52 P3 N4 C59 162.0(2) no
N4 P3 C53 C54 -51.88(18) no
N4 P3 C53 C55 -176.54(13) no
C53 P3 N4 Fe2 86.79(17) no
C53 P3 N4 C59 -76.1(3) no
N4 P3 C56 C57 51.0(3) no
N4 P3 C56 C58 -77.9(3) no
C56 P3 N4 Fe2 -151.86(16) no
C56 P3 N4 C59 45.3(3) no
C52 P3 C53 C54 69.71(19) no
C52 P3 C53 C55 -54.95(18) no
C53 P3 C52 C48 -100.0(3) no
C53 P3 C52 C51 81.4(3) no
C52 P3 C56 C57 -68.89(18) no
C52 P3 C56 C58 162.23(17) no
C56 P3 C52 C48 147.7(3) no
C56 P3 C52 C51 -31.0(3) no
C53 P3 C56 C57 175.70(16) no
C53 P3 C56 C58 46.8(2) no
C56 P3 C53 C54 -179.15(15) no
C56 P3 C53 C55 56.18(18) no
Fe2 P4 C64 C59 -22.1(2) no
Fe2 P4 C64 C63 152.5(3) no
Fe2 P4 C65 C66 -42.21(19) no
Fe2 P4 C65 C67 80.2(2) no
Fe2 P4 C68 C69 41.66(19) no
Fe2 P4 C68 C70 165.98(11) no
C64 P4 C65 C66 66.11(17) no
C64 P4 C65 C67 -171.51(16) no
C65 P4 C64 C59 -149.0(2) no
C65 P4 C64 C63 25.5(3) no
C64 P4 C68 C69 -65.57(17) no
C64 P4 C68 C70 58.75(19) no
C68 P4 C64 C59 103.3(2) no
C68 P4 C64 C63 -82.1(3) no
C65 P4 C68 C69 -174.99(15) no
C65 P4 C68 C70 -50.68(19) no
C68 P4 C65 C66 175.06(14) no
C68 P4 C65 C67 -62.56(18) no
C76 O1 C77 C78 -176.4(3) no
C77 O1 C76 C75 179.1(3) no
C72 O10 C73 C74 178.8(3) no
C73 O10 C72 C71 179.2(3) no
Fe1 N1 C1 C2 -76.9(3) no
Fe1 N1 C1 C6 101.3(3) no
Fe1 N1 C13 C14 176.73(12) no
Fe1 N1 C13 C17 -4.2(4) no
C1 N1 C13 C14 -8.8(3) no
C1 N1 C13 C17 170.3(2) no
C13 N1 C1 C2 108.3(3) no
C13 N1 C1 C6 -73.6(4) no
Fe1 N2 C24 C25 -138.3(3) no
Fe1 N2 C24 C29 39.5(3) no
P1 N2 C24 C25 25.4(4) no
P1 N2 C24 C29 -156.82(18) no
Fe2 N3 C36 C37 -78.3(3) no
Fe2 N3 C36 C41 99.5(3) no
Fe2 N3 C48 C49 176.16(17) no
Fe2 N3 C48 C52 -1.9(5) no
C36 N3 C48 C49 -12.0(5) no
C36 N3 C48 C52 169.9(3) no
C48 N3 C36 C37 109.4(3) no
C48 N3 C36 C41 -72.7(4) no
Fe2 N4 C59 C60 -142.4(2) no
Fe2 N4 C59 C64 35.4(3) no
P3 N4 C59 C60 21.2(5) no
P3 N4 C59 C64 -160.97(19) no
N1 C1 C2 C3 178.6(3) no
N1 C1 C2 C10 -3.3(5) no
N1 C1 C6 C5 -178.7(3) no
N1 C1 C6 C7 -1.4(5) no
C2 C1 C6 C5 -0.5(5) no
C2 C1 C6 C7 176.8(3) no
C6 C1 C2 C3 0.4(5) no
C6 C1 C2 C10 178.6(3) no
C1 C2 C3 C4 -0.1(6) no
C1 C2 C10 C11 -83.8(4) no
C1 C2 C10 C12 151.2(3) no
C3 C2 C10 C11 94.3(4) no
C3 C2 C10 C12 -30.7(5) no
C10 C2 C3 C4 -178.3(3) no
C2 C3 C4 C5 -0.1(6) no
C3 C4 C5 C6 -0.0(6) no
C4 C5 C6 C1 0.3(6) no
C4 C5 C6 C7 -177.0(4) no
C1 C6 C7 C8 -92.5(4) no
C1 C6 C7 C9 143.2(3) no
C5 C6 C7 C8 84.8(4) no
C5 C6 C7 C9 -39.5(5) no
N1 C13 C14 C15 -161.9(2) no
N1 C13 C17 P1 -6.5(4) no
N1 C13 C17 C16 178.6(2) no
C14 C13 C17 P1 172.65(19) no
C14 C13 C17 C16 -2.2(3) no
C17 C13 C14 C15 18.8(3) no
C13 C14 C15 C16 -27.8(3) no
C14 C15 C16 C17 26.4(3) no
C15 C16 C17 P1 169.7(2) no
C15 C16 C17 C13 -15.0(3) no
N2 C24 C25 C26 -177.5(3) no
N2 C24 C29 P2 -9.6(4) no
N2 C24 C29 C28 176.8(3) no
C25 C24 C29 P2 168.3(3) no
C25 C24 C29 C28 -5.3(5) no
C29 C24 C25 C26 4.7(5) no
C24 C25 C26 C27 -0.8(6) no
C25 C26 C27 C28 -2.6(6) no
C26 C27 C28 C29 1.9(6) no
C27 C28 C29 P2 -170.8(3) no
C27 C28 C29 C24 2.1(5) no
N3 C36 C37 C38 179.3(3) no
N3 C36 C37 C45 -2.1(5) no
N3 C36 C41 C40 -178.9(3) no
N3 C36 C41 C42 -1.1(5) no
C37 C36 C41 C40 -1.1(5) no
C37 C36 C41 C42 176.8(3) no
C41 C36 C37 C38 1.5(5) no
C41 C36 C37 C45 -180.0(3) no
C36 C37 C38 C39 -0.7(5) no
C36 C37 C45 C46 147.8(3) no
C36 C37 C45 C47 -87.4(4) no
C38 C37 C45 C46 -33.8(5) no
C38 C37 C45 C47 91.1(4) no
C45 C37 C38 C39 -179.3(3) no
C37 C38 C39 C40 -0.5(6) no
C38 C39 C40 C41 0.9(6) no
C39 C40 C41 C36 -0.2(5) no
C39 C40 C41 C42 -178.0(3) no
C36 C41 C42 C43 135.4(3) no
C36 C41 C42 C44 -100.0(3) no
C40 C41 C42 C43 -46.8(4) no
C40 C41 C42 C44 77.8(4) no
N3 C48 C49 C50 171.3(3) no
N3 C48 C52 P3 -2.8(6) no
N3 C48 C52 C51 176.0(3) no
C49 C48 C52 P3 179.0(3) no
C49 C48 C52 C51 -2.3(4) no
C52 C48 C49 C50 -10.2(4) no
C48 C49 C50 C51 19.0(5) no
C49 C50 C51 C52 -20.1(5) no
C50 C51 C52 P3 -167.4(3) no
C50 C51 C52 C48 13.7(4) no
N4 C59 C60 C61 -179.9(3) no
N4 C59 C64 P4 -5.0(4) no
N4 C59 C64 C63 -179.8(3) no
C60 C59 C64 P4 173.0(3) no
C60 C59 C64 C63 -1.8(5) no
C64 C59 C60 C61 2.3(5) no
C59 C60 C61 C62 -1.4(5) no
C60 C61 C62 C63 -0.1(5) no
C61 C62 C63 C64 0.5(5) no
C62 C63 C64 P4 -173.9(3) no
C62 C63 C64 C59 0.5(5) no
